data_7037727
loop_
_publ_author_name
'Whitehead, George F. S.'
'Ferrando-Soria, Jes\'us'
'Carthy, Laura'
'Pritchard, Robin G.'
'Teat, Simon J.'
'Timco, Grigore A.'
'Winpenny, Richard E. P.'

_publ_section_title
;
 Synthesis and reactions of N-heterocycle functionalised variants of
 heterometallic {Cr7Ni} rings.
;
_journal_issue 4
_journal_name_full 'Dalton transactions (Cambridge, England : 2003)'
_journal_page_first 1638
_journal_page_last 1647
_journal_paper_doi 10.1039/c5dt04062k
_journal_volume 45
_journal_year 2016
_chemical_formula_sum 'C196 H352 Cr14 Cu F16 N6 Ni2 O78'
_chemical_formula_weight 5253.75
_chemical_name_systematic '[[nPr2NH2][Cr7NiF8(O2C5H9)(O2CC2H2C5H4N)]]2[Cu(NO3)2]'
_space_group_IT_number 2
_symmetry_cell_setting triclinic
_symmetry_Int_Tables_number 2
_symmetry_space_group_name_Hall '-P 1'
_symmetry_space_group_name_H-M 'P -1'
_atom_sites_solution_hydrogens geom
_audit_creation_date 2013-08-22T12:20:08-00:00
_audit_creation_method 'WinGX routine CIF_UPDATE'
_audit_update_record
;
2015-09-14 deposited with the CCDC.
2015-12-21 downloaded from the CCDC.
;
_cell_angle_alpha 96.7720(10)
_cell_angle_beta 90.4410(10)
_cell_angle_gamma 105.705(2)
_cell_formula_units_Z 2
_cell_length_a 16.4760(3)
_cell_length_b 25.5232(5)
_cell_length_c 33.6920(5)
_cell_measurement_reflns_used 37681
_cell_measurement_temperature 100(2)
_cell_measurement_theta_max 74.179
_cell_measurement_theta_min 2.754
_cell_volume 13532.5(4)
_computing_cell_refinement 'Bruker APEX SERVER'
_computing_data_collection 'Bruker APEX SERVER'
_computing_data_reduction 'Bruker APEX SERVER'
_computing_structure_refinement 'SHELXL-2012 (Sheldrick, 2012)'
_computing_structure_solution 'SHELXS-97 (Sheldrick, 2008)'
_diffrn_ambient_temperature 100(2)
_diffrn_measured_fraction_theta_full 0.913
_diffrn_measured_fraction_theta_max 0.97
_diffrn_measurement_device_type 'Bruker Prospector'
_diffrn_measurement_method 'phi and omega scans;1 degree slicing'
_diffrn_orient_matrix_UB_11 -0.0895942
_diffrn_orient_matrix_UB_12 -0.034677
_diffrn_orient_matrix_UB_13 0.0073351
_diffrn_orient_matrix_UB_21 0.0271675
_diffrn_orient_matrix_UB_22 -0.0528278
_diffrn_orient_matrix_UB_23 -0.0114131
_diffrn_orient_matrix_UB_31 0.0261773
_diffrn_orient_matrix_UB_32 0.0003289
_diffrn_orient_matrix_UB_33 0.0440435
_diffrn_radiation_monochromator graphite
_diffrn_radiation_type CuK\a
_diffrn_radiation_wavelength 1.54178
_diffrn_reflns_av_R_equivalents 0.1052
_diffrn_reflns_av_unetI/netI 0.1414
_diffrn_reflns_laue_measured_fraction_full 0.913
_diffrn_reflns_laue_measured_fraction_max 0.97
_diffrn_reflns_limit_h_max 19
_diffrn_reflns_limit_h_min -19
_diffrn_reflns_limit_k_max 30
_diffrn_reflns_limit_k_min -30
_diffrn_reflns_limit_l_max 39
_diffrn_reflns_limit_l_min -35
_diffrn_reflns_number 156174
_diffrn_reflns_point_group_measured_fraction_full 0.913
_diffrn_reflns_point_group_measured_fraction_max 0.97
_diffrn_reflns_theta_full 67.679
_diffrn_reflns_theta_max 65.084
_diffrn_reflns_theta_min 2.788
_exptl_absorpt_coefficient_mu 5.376
_exptl_absorpt_correction_T_max 1
_exptl_absorpt_correction_T_min 0.16921
_exptl_absorpt_correction_type multi-scan
_exptl_absorpt_process_details
;
        CrysAlisPro, Agilent Technologies,
        Version 1.171.36.28 (release 01-02-2013 CrysAlis171 .NET)
        (compiled Feb  1 2013,16:14:44)
        Empirical absorption correction using spherical harmonics,
 implemented in SCALE3 ABSPACK scaling algorithm.
;
_exptl_crystal_colour Green
_exptl_crystal_density_diffrn 1.289
_exptl_crystal_description Block
_exptl_crystal_F_000 5512
_exptl_crystal_recrystallization_method 'Re-crystallisation from solvent: Et2O/MeCN'
_refine_diff_density_max 1.439
_refine_diff_density_min -1.954
_refine_diff_density_rms 0.116
_refine_ls_extinction_method none
_refine_ls_goodness_of_fit_ref 1.043
_refine_ls_hydrogen_treatment constr
_refine_ls_matrix_type full
_refine_ls_number_parameters 2979
_refine_ls_number_reflns 44721
_refine_ls_number_restraints 7630
_refine_ls_restrained_S_all 1.12
_refine_ls_R_factor_all 0.1177
_refine_ls_R_factor_gt 0.0914
_refine_ls_shift/su_max 0.045
_refine_ls_shift/su_mean 0
_refine_ls_structure_factor_coef Fsqd
_refine_ls_weighting_details
;
 w=1/[\s^2^(Fo^2^)+(0.1184P)^2^+55.0946P]
 where P=(Fo^2^+2Fc^2^)/3
;
_refine_ls_weighting_scheme calc
_refine_ls_wR_factor_gt 0.2327
_refine_ls_wR_factor_ref 0.252
_reflns_number_gt 33266
_reflns_number_total 44721
_reflns_threshold_expression 'I > 2\s(I)'
_cod_data_source_file c5dt04062k2.cif
_cod_data_source_block test
_cod_depositor_comments 'Adding full bibliography for 7037717--7037737.cif.'
_cod_original_cell_volume 13532.4(4)
_cod_database_code 7037727

loop_
_symmetry_equiv_pos_as_xyz
'x, y, z'
'-x, -y, -z'

loop_
_atom_site_label
_atom_site_type_symbol
_atom_site_fract_x
_atom_site_fract_y
_atom_site_fract_z
_atom_site_U_iso_or_equiv
_atom_site_adp_type
_atom_site_occupancy
_atom_site_calc_flag
_atom_site_disorder_assembly
_atom_site_disorder_group
C1A C 1.2032(5) 1.2439(3) -0.0534(2) 0.0372(15) Uani 1 d . .
C2A C 1.2635(6) 1.2317(4) -0.0847(2) 0.063(2) Uani 1 d . .
C3A C 1.2530(9) 1.2619(8) -0.1189(4) 0.165(8) Uani 1 d . .
H3A1 H 1.27 1.3006 -0.1103 0.248 Uiso 1 calc . .
H3A2 H 1.1948 1.251 -0.1281 0.248 Uiso 1 calc . .
H3A3 H 1.2873 1.2534 -0.1403 0.248 Uiso 1 calc . .
C4A C 1.2408(13) 1.1729(5) -0.0986(6) 0.314(16) Uani 1 d . .
H4A1 H 1.1834 1.1612 -0.1089 0.471 Uiso 1 calc . .
H4A2 H 1.2466 1.1532 -0.0767 0.471 Uiso 1 calc . .
H4A3 H 1.2774 1.1658 -0.1193 0.471 Uiso 1 calc . .
C5A C 1.3518(7) 1.2520(10) -0.0694(4) 0.248(12) Uani 1 d . .
H5A1 H 1.364 1.2903 -0.0595 0.372 Uiso 1 calc . .
H5A2 H 1.3887 1.2471 -0.0907 0.372 Uiso 1 calc . .
H5A3 H 1.3605 1.2319 -0.0482 0.372 Uiso 1 calc . .
C6A C 1.1283(4) 1.3639(3) -0.0365(2) 0.0326(14) Uani 1 d . .
C7A C 1.1418(6) 1.4160(3) -0.0563(3) 0.060(2) Uani 1 d . .
C8A C 1.1939(13) 1.4637(4) -0.0314(5) 0.203(11) Uani 1 d . .
H8A1 H 1.2441 1.4558 -0.0223 0.304 Uiso 1 calc . .
H8A2 H 1.1631 1.4728 -0.0088 0.304 Uiso 1 calc . .
H8A3 H 1.2091 1.4942 -0.0467 0.304 Uiso 1 calc . .
C9A C 1.1837(17) 1.4054(7) -0.0949(5) 0.267(13) Uani 1 d . .
H9A1 H 1.1483 1.3737 -0.1109 0.401 Uiso 1 calc . .
H9A2 H 1.2371 1.399 -0.0891 0.401 Uiso 1 calc . .
H9A3 H 1.1923 1.4367 -0.1093 0.401 Uiso 1 calc . .
C10A C 1.0586(9) 1.4234(7) -0.0678(8) 0.245(12) Uani 1 d . .
H10A H 1.0249 1.3901 -0.0827 0.368 Uiso 1 calc . .
H10B H 1.067 1.4528 -0.084 0.368 Uiso 1 calc . .
H10C H 1.0303 1.432 -0.0442 0.368 Uiso 1 calc . .
C11A C 0.9166(5) 1.2426(3) -0.1148(2) 0.0411(16) Uani 1 d . .
C12A C 0.9183(4) 1.2467(3) -0.1599(2) 0.0448(17) Uani 1 d . .
C13A C 0.8957(7) 1.2990(4) -0.1666(3) 0.069(3) Uani 1 d . .
H13A H 0.8962 1.3026 -0.1947 0.104 Uiso 1 calc . .
H13B H 0.9362 1.33 -0.1524 0.104 Uiso 1 calc . .
H13C H 0.8405 1.2975 -0.1571 0.104 Uiso 1 calc . .
C14A C 0.8523(5) 1.1970(4) -0.1795(3) 0.061(2) Uani 1 d . .
H14A H 0.8507 1.1977 -0.2079 0.092 Uiso 1 calc . .
H14B H 0.7981 1.1972 -0.1693 0.092 Uiso 1 calc . .
H14C H 0.8659 1.1643 -0.1737 0.092 Uiso 1 calc . .
C15A C 1.0048(5) 1.2472(4) -0.1753(2) 0.065(2) Uani 1 d . .
H15A H 1.0049 1.2498 -0.2034 0.098 Uiso 1 calc . .
H15B H 1.0178 1.2139 -0.1705 0.098 Uiso 1 calc . .
H15C H 1.0463 1.2781 -0.1615 0.098 Uiso 1 calc . .
C16A C 0.9009(4) 1.1404(3) -0.04874(19) 0.0336(14) Uani 1 d . .
C17A C 0.8866(5) 1.0786(3) -0.0560(2) 0.0449(17) Uani 1 d . .
C18A C 0.9038(6) 1.0596(3) -0.0168(2) 0.058(2) Uani 1 d . .
H18A H 0.8952 1.0206 -0.0205 0.088 Uiso 1 calc . .
H18B H 0.866 1.0688 0.0027 0.088 Uiso 1 calc . .
H18C H 0.961 1.0774 -0.0076 0.088 Uiso 1 calc . .
C19A C 0.9495(6) 1.0665(4) -0.0862(3) 0.069(3) Uani 1 d . .
H19A H 0.9416 1.0276 -0.0912 0.103 Uiso 1 calc . .
H19B H 1.0059 1.084 -0.0756 0.103 Uiso 1 calc . .
H19C H 0.9407 1.0803 -0.1107 0.103 Uiso 1 calc . .
C20A C 0.7978(5) 1.0502(3) -0.0724(3) 0.061(2) Uani 1 d . .
H20A H 0.7903 1.0113 -0.0768 0.091 Uiso 1 calc . .
H20B H 0.7887 1.0631 -0.0972 0.091 Uiso 1 calc . .
H20C H 0.7581 1.0583 -0.0535 0.091 Uiso 1 calc . .
C21A C 0.6301(4) 1.1724(3) -0.0554(2) 0.0361(15) Uani 1 d . .
C22A C 0.5606(4) 1.1396(3) -0.0861(2) 0.0458(17) Uani 1 d . .
C23A C 0.5905(6) 1.0940(4) -0.1083(3) 0.081(3) Uani 1 d . .
H23A H 0.642 1.1093 -0.121 0.122 Uiso 1 calc . .
H23B H 0.5483 1.0735 -0.1283 0.122 Uiso 1 calc . .
H23C H 0.6001 1.0702 -0.0898 0.122 Uiso 1 calc . .
C24A C 0.5472(7) 1.1788(4) -0.1144(3) 0.089(3) Uani 1 d . .
H24A H 0.5991 1.1938 -0.1269 0.133 Uiso 1 calc . .
H24B H 0.5293 1.208 -0.0997 0.133 Uiso 1 calc . .
H24C H 0.5047 1.1595 -0.1345 0.133 Uiso 1 calc . .
C25A C 0.4792(5) 1.1160(4) -0.0664(3) 0.062(2) Uani 1 d . .
H25A H 0.437 1.0959 -0.0865 0.093 Uiso 1 calc . .
H25B H 0.4606 1.1453 -0.0522 0.093 Uiso 1 calc . .
H25C H 0.4882 1.0919 -0.0481 0.093 Uiso 1 calc . .
C26A C 0.7245(4) 1.3129(3) -0.0200(2) 0.0398(16) Uani 1 d . .
C27A C 0.7029(5) 1.3637(3) -0.0316(3) 0.060(2) Uani 1 d . .
C28A C 0.6441(13) 1.3434(6) -0.0674(5) 0.231(12) Uani 1 d . .
H28A H 0.5948 1.3167 -0.0604 0.347 Uiso 1 calc . .
H28B H 0.6718 1.3268 -0.0883 0.347 Uiso 1 calc . .
H28C H 0.628 1.3735 -0.0765 0.347 Uiso 1 calc . .
C29A C 0.7809(8) 1.4058(4) -0.0415(5) 0.118(5) Uani 1 d . .
H29A H 0.8183 1.4179 -0.0182 0.177 Uiso 1 calc . .
H29B H 0.7655 1.4365 -0.05 0.177 Uiso 1 calc . .
H29C H 0.8088 1.3898 -0.0626 0.177 Uiso 1 calc . .
C30A C 0.6613(9) 1.3892(5) 0.0022(4) 0.130(6) Uani 1 d . .
H30A H 0.7007 1.4026 0.0246 0.195 Uiso 1 calc . .
H30B H 0.6131 1.3622 0.0098 0.195 Uiso 1 calc . .
H30C H 0.6436 1.4191 -0.0064 0.195 Uiso 1 calc . .
C31A C 0.5336(4) 1.2281(3) 0.0809(2) 0.0397(16) Uani 1 d . .
C32A C 0.4404(4) 1.2261(3) 0.0849(2) 0.054(2) Uani 1 d . .
C33A C 0.4332(5) 1.2714(4) 0.1166(3) 0.067(3) Uani 1 d . .
H33A H 0.4584 1.2672 0.1414 0.101 Uiso 1 calc . .
H33B H 0.3748 1.2696 0.1201 0.101 Uiso 1 calc . .
H33C H 0.4619 1.3063 0.1085 0.101 Uiso 1 calc . .
C34A C 0.3965(5) 1.1703(3) 0.0975(3) 0.073(3) Uani 1 d . .
H34A H 0.4204 1.1669 0.1228 0.11 Uiso 1 calc . .
H34B H 0.4041 1.1419 0.0777 0.11 Uiso 1 calc . .
H34C H 0.3374 1.167 0.0998 0.11 Uiso 1 calc . .
C35A C 0.4021(6) 1.2308(5) 0.0454(3) 0.080(3) Uani 1 d . .
H35A H 0.4075 1.2013 0.026 0.12 Uiso 1 calc . .
H35B H 0.4308 1.2652 0.0366 0.12 Uiso 1 calc . .
H35C H 0.3434 1.2288 0.0483 0.12 Uiso 1 calc . .
C36A C 0.6692(4) 1.1380(3) 0.0859(2) 0.0357(15) Uani 1 d . .
C37A C 0.6470(5) 1.0770(3) 0.0889(2) 0.0514(19) Uani 1 d . .
C38A C 0.6861(9) 1.0487(4) 0.0558(4) 0.099(4) Uani 1 d . .
H38A H 0.6719 1.0101 0.0579 0.149 Uiso 1 calc . .
H38B H 0.7463 1.0635 0.0578 0.149 Uiso 1 calc . .
H38C H 0.6652 1.0543 0.0304 0.149 Uiso 1 calc . .
C39A C 0.5523(6) 1.0577(4) 0.0860(5) 0.105(4) Uani 1 d . .
H39A H 0.5342 1.019 0.0877 0.158 Uiso 1 calc . .
H39B H 0.5324 1.0649 0.0609 0.158 Uiso 1 calc . .
H39C H 0.5298 1.0769 0.1075 0.158 Uiso 1 calc . .
C40A C 0.6767(8) 1.0675(4) 0.1296(3) 0.088(3) Uani 1 d . .
H40A H 0.6627 1.0288 0.1313 0.131 Uiso 1 calc . .
H40B H 0.6495 1.085 0.1502 0.131 Uiso 1 calc . .
H40C H 0.7367 1.0828 0.1329 0.131 Uiso 1 calc . .
C41A C 0.6750(5) 1.2559(3) 0.2170(2) 0.0465(18) Uani 1 d . .
C42A C 0.6136(5) 1.2428(4) 0.2497(3) 0.069(3) Uani 1 d . .
C43A C 0.6438(7) 1.2814(5) 0.2880(3) 0.100(4) Uani 1 d . .
H43A H 0.648 1.3184 0.2832 0.15 Uiso 1 calc . .
H43B H 0.6981 1.2788 0.2965 0.15 Uiso 1 calc . .
H43C H 0.6043 1.2715 0.3085 0.15 Uiso 1 calc . .
C44A C 0.6065(7) 1.1849(4) 0.2571(3) 0.092(4) Uani 1 d . .
H44A H 0.5675 1.1752 0.2777 0.137 Uiso 1 calc . .
H44B H 0.6608 1.1819 0.2652 0.137 Uiso 1 calc . .
H44C H 0.5866 1.1606 0.2329 0.137 Uiso 1 calc . .
C45A C 0.5283(6) 1.2468(7) 0.2347(4) 0.122(5) Uani 1 d . .
H45A H 0.5327 1.2839 0.2302 0.182 Uiso 1 calc . .
H45B H 0.4871 1.2362 0.2544 0.182 Uiso 1 calc . .
H45C H 0.5113 1.2229 0.2101 0.182 Uiso 1 calc . .
C46A C 0.7350(4) 1.3671(3) 0.1599(3) 0.0464(18) Uani 1 d . .
C47A C 0.7041(5) 1.4188(3) 0.1588(3) 0.073(3) Uani 1 d . .
C48A C 0.6186(5) 1.4075(4) 0.1772(3) 0.081(3) Uani 1 d . .
H48A H 0.5808 1.3757 0.1624 0.121 Uiso 1 calc . .
H48B H 0.5965 1.4385 0.1765 0.121 Uiso 1 calc . .
H48C H 0.6244 1.401 0.2045 0.121 Uiso 1 calc . .
C49A C 0.6915(8) 1.4258(6) 0.1150(4) 0.115(5) Uani 1 d . .
H49A H 0.652 1.3935 0.1017 0.172 Uiso 1 calc . .
H49B H 0.7445 1.4315 0.1022 0.172 Uiso 1 calc . .
H49C H 0.6699 1.4569 0.1134 0.172 Uiso 1 calc . .
C50A C 0.7653(7) 1.4686(5) 0.1802(6) 0.179(9) Uani 1 d . .
H50A H 0.7441 1.5 0.1792 0.268 Uiso 1 calc . .
H50B H 0.8187 1.4745 0.1677 0.268 Uiso 1 calc . .
H50C H 0.7726 1.4633 0.2077 0.268 Uiso 1 calc . .
C51A C 0.9616(5) 1.3793(3) 0.2644(2) 0.0441(17) Uani 1 d . .
C52A C 0.9684(5) 1.4070(3) 0.3075(2) 0.0502(19) Uani 1 d . .
C53A C 1.0470(6) 1.4552(5) 0.3120(4) 0.118(5) Uani 1 d . .
H53A H 1.0394 1.4827 0.2964 0.178 Uiso 1 calc . .
H53B H 1.0946 1.4429 0.3029 0.178 Uiso 1 calc . .
H53C H 1.0568 1.4704 0.3396 0.178 Uiso 1 calc . .
C54A C 0.9822(12) 1.3663(6) 0.3325(3) 0.134(6) Uani 1 d . .
H54A H 0.9869 1.3815 0.3601 0.202 Uiso 1 calc . .
H54B H 1.0333 1.3571 0.3252 0.202 Uiso 1 calc . .
H54C H 0.9355 1.3339 0.3284 0.202 Uiso 1 calc . .
C55A C 0.8917(6) 1.4261(4) 0.3175(3) 0.073(3) Uani 1 d . .
H55A H 0.8866 1.4524 0.3002 0.11 Uiso 1 calc . .
H55B H 0.8971 1.4428 0.3448 0.11 Uiso 1 calc . .
H55C H 0.8424 1.3954 0.314 0.11 Uiso 1 calc . .
C56A C 0.9549(5) 1.2451(3) 0.2207(2) 0.0443(17) Uani 1 d . .
C57A C 0.9536(5) 1.1936(3) 0.2397(2) 0.057(2) Uani 1 d . .
C58A C 0.8760(8) 1.1765(5) 0.2634(4) 0.115(5) Uani 1 d . .
H58A H 0.8763 1.1438 0.2748 0.172 Uiso 1 calc . .
H58B H 0.8266 1.1694 0.2461 0.172 Uiso 1 calc . .
H58C H 0.8756 1.2053 0.2844 0.172 Uiso 1 calc . .
C59A C 0.9588(7) 1.1494(4) 0.2066(3) 0.080(3) Uani 1 d . .
H59A H 1.0088 1.1619 0.1921 0.121 Uiso 1 calc . .
H59B H 0.91 1.1411 0.1888 0.121 Uiso 1 calc . .
H59C H 0.9609 1.117 0.218 0.121 Uiso 1 calc . .
C60A C 1.0309(7) 1.2069(5) 0.2678(3) 0.082(3) Uani 1 d . .
H60A H 1.081 1.2175 0.2529 0.123 Uiso 1 calc . .
H60B H 1.0315 1.1751 0.2804 0.123 Uiso 1 calc . .
H60C H 1.0292 1.2365 0.2879 0.123 Uiso 1 calc . .
C61A C 1.2426(4) 1.3766(2) 0.2077(2) 0.0312(13) Uani 1 d . .
C62A C 1.3193(4) 1.3870(3) 0.2364(2) 0.0386(15) Uani 1 d . .
C63A C 1.3584(5) 1.3401(4) 0.2252(2) 0.061(2) Uani 1 d . .
H63A H 1.4072 1.3447 0.2424 0.092 Uiso 1 calc . .
H63B H 1.3748 1.3401 0.1979 0.092 Uiso 1 calc . .
H63C H 1.318 1.3059 0.2282 0.092 Uiso 1 calc . .
C64A C 1.3809(6) 1.4411(4) 0.2293(3) 0.077(3) Uani 1 d . .
H64A H 1.4297 1.4484 0.247 0.116 Uiso 1 calc . .
H64B H 1.3541 1.4701 0.2345 0.116 Uiso 1 calc . .
H64C H 1.3976 1.4388 0.2021 0.116 Uiso 1 calc . .
C65A C 1.2938(4) 1.3887(3) 0.2797(2) 0.0426(16) Uani 1 d . .
H65A H 1.343 1.3952 0.297 0.064 Uiso 1 calc . .
H65B H 1.2549 1.3543 0.2836 0.064 Uiso 1 calc . .
H65C H 1.2674 1.4178 0.2859 0.064 Uiso 1 calc . .
C66A C 1.1214(4) 1.4512(3) 0.1591(2) 0.0331(14) Uani 1 d . .
C67A C 1.1153(6) 1.5096(3) 0.1625(2) 0.059(2) Uani 1 d . .
C68A C 1.0192(7) 1.5060(6) 0.1662(5) 0.122(5) Uani 1 d . .
H68A H 0.9995 1.4908 0.1903 0.182 Uiso 1 calc . .
H68B H 0.9878 1.483 0.1435 0.182 Uiso 1 calc . .
H68C H 1.0114 1.5421 0.1673 0.182 Uiso 1 calc . .
C69A C 1.1384(12) 1.5346(5) 0.1254(4) 0.155(8) Uani 1 d . .
H69A H 1.1109 1.5094 0.1028 0.233 Uiso 1 calc . .
H69B H 1.1985 1.543 0.1229 0.233 Uiso 1 calc . .
H69C H 1.1211 1.5677 0.1263 0.233 Uiso 1 calc . .
C70A C 1.1545(11) 1.5398(4) 0.2014(3) 0.125(5) Uani 1 d . .
H70A H 1.1356 1.5176 0.2224 0.187 Uiso 1 calc . .
H70B H 1.1383 1.5734 0.2066 0.187 Uiso 1 calc . .
H70C H 1.2148 1.5481 0.2004 0.187 Uiso 1 calc . .
C71A C 1.3293(4) 1.3948(3) 0.0654(2) 0.0323(14) Uani 1 d . .
C72A C 1.4130(4) 1.4362(3) 0.0580(2) 0.0503(19) Uani 1 d . .
C73A C 1.3993(6) 1.4921(3) 0.0601(3) 0.072(3) Uani 1 d . .
H73A H 1.3795 1.5017 0.086 0.107 Uiso 1 calc . .
H73B H 1.3581 1.4921 0.0398 0.107 Uiso 1 calc . .
H73C H 1.4515 1.5184 0.056 0.107 Uiso 1 calc . .
C74A C 1.4450(7) 1.4203(4) 0.0180(3) 0.098(4) Uani 1 d . .
H74A H 1.4537 1.3845 0.0172 0.147 Uiso 1 calc . .
H74B H 1.4973 1.4464 0.0138 0.147 Uiso 1 calc . .
H74C H 1.4043 1.4198 -0.0027 0.147 Uiso 1 calc . .
C75A C 1.4762(6) 1.4364(6) 0.0913(4) 0.127(6) Uani 1 d . .
H75A H 1.4551 1.4466 0.1167 0.191 Uiso 1 calc . .
H75B H 1.529 1.4624 0.0875 0.191 Uiso 1 calc . .
H75C H 1.4843 1.4005 0.0906 0.191 Uiso 1 calc . .
C76A C 1.2057(4) 1.2528(2) 0.09731(18) 0.0273(13) Uani 1 d . .
C77A C 1.1927(4) 1.2012(3) 0.1159(2) 0.0346(14) Uani 1 d . .
C78A C 1.2011(5) 1.2018(3) 0.15503(19) 0.0366(15) Uani 1 d . .
C79A C 1.1871(4) 1.15315(14) 0.17670(12) 0.0438(17) Uani 1 d . .
C80A C 1.1542(4) 1.09996(17) 0.15790(9) 0.0446(17) Uani 1 d . .
H80A H 1.143 1.0937 0.1304 0.054 Uiso 1 calc . .
C81A C 1.1379(4) 1.05605(13) 0.18021(12) 0.052(2) Uani 1 d . .
H81A H 1.1159 1.0205 0.1676 0.063 Uiso 1 calc . .
N82A N 1.1545(5) 1.06534(16) 0.22133(12) 0.074(3) Uani 1 d . .
C83A C 1.1874(5) 1.11853(19) 0.24013(10) 0.111(5) Uani 1 d . .
H83A H 1.1986 1.1247 0.2676 0.133 Uiso 1 calc . .
C84A C 1.2037(5) 1.16244(14) 0.21782(13) 0.086(4) Uani 1 d . .
H84A H 1.2257 1.198 0.2304 0.103 Uiso 1 calc . .
C79B C 1.0156(4) 0.85042(15) 0.32667(12) 0.0446(17) Uani 1 d . .
C80B C 1.0367(5) 0.90327(19) 0.34695(10) 0.093(4) Uani 1 d . .
H80B H 1.029 0.9087 0.3743 0.111 Uiso 1 calc . .
C81B C 1.0693(6) 0.94798(14) 0.32637(13) 0.119(6) Uani 1 d . .
H81B H 1.0835 0.9833 0.3399 0.143 Uiso 1 calc . .
N82B N 1.0808(5) 0.93985(15) 0.28551(13) 0.077(3) Uani 1 d . .
C83B C 1.0596(4) 0.88700(18) 0.26522(10) 0.055(2) Uani 1 d . .
H83B H 1.0673 0.8816 0.2379 0.066 Uiso 1 calc . .
C84B C 1.0270(4) 0.84229(13) 0.28580(12) 0.0465(18) Uani 1 d . .
H84B H 1.0129 0.8069 0.2722 0.056 Uiso 1 calc . .
C91A C 0.9430(7) 0.1395(4) 0.0933(3) 0.076(3) Uani 1 d . .
H91A H 0.9886 0.1226 0.0915 0.114 Uiso 1 calc . .
H91B H 0.898 0.119 0.0747 0.114 Uiso 1 calc . .
H91C H 0.9229 0.14 0.1199 0.114 Uiso 1 calc . .
C92A C 0.9723(11) 0.1944(7) 0.0838(6) 0.145(7) Uani 1 d . .
H92A H 1.021 0.2113 0.1018 0.174 Uiso 1 calc . .
H92B H 0.9944 0.1908 0.0573 0.174 Uiso 1 calc . .
C93A C 0.9324(6) 0.2324(4) 0.0831(3) 0.065(3) Uani 1 d . .
H93A H 0.912 0.2371 0.1098 0.078 Uiso 1 calc . .
H93B H 0.8826 0.2152 0.0658 0.078 Uiso 1 calc . .
C95A C 0.9238(6) 0.3263(4) 0.0731(3) 0.071(3) Uani 1 d . .
H95A H 0.9129 0.3363 0.1008 0.085 Uiso 1 calc . .
H95B H 0.8692 0.3107 0.0593 0.085 Uiso 1 calc . .
C96A C 0.9614(10) 0.3769(6) 0.0571(6) 0.124(5) Uani 1 d . .
H96A H 1.0163 0.3927 0.0707 0.148 Uiso 1 calc . .
H96B H 0.9715 0.3673 0.0293 0.148 Uiso 1 calc . .
C97A C 0.9247(12) 0.4155(6) 0.0584(5) 0.132(6) Uani 1 d . .
H97A H 0.9592 0.4456 0.0462 0.199 Uiso 1 calc . .
H97B H 0.9165 0.4278 0.0857 0.199 Uiso 1 calc . .
H97C H 0.871 0.402 0.0441 0.199 Uiso 1 calc . .
C1B C 0.9358(4) 0.7556(3) 0.55273(18) 0.0305(13) Uani 1 d . .
C2B C 1.0082(4) 0.7629(4) 0.5834(2) 0.061(2) Uani 1 d . .
C3B C 0.9777(7) 0.7461(7) 0.6224(3) 0.115(5) Uani 1 d . .
H3B1 H 0.949 0.7076 0.6191 0.172 Uiso 1 calc . .
H3B2 H 0.9395 0.7665 0.6324 0.172 Uiso 1 calc . .
H3B3 H 1.0248 0.7531 0.6411 0.172 Uiso 1 calc . .
C4B C 1.0619(9) 0.7265(10) 0.5693(4) 0.248(12) Uani 1 d . .
H4B1 H 1.0283 0.689 0.5658 0.372 Uiso 1 calc . .
H4B2 H 1.107 0.7309 0.5887 0.372 Uiso 1 calc . .
H4B3 H 1.0851 0.7361 0.5442 0.372 Uiso 1 calc . .
C5B C 1.0559(14) 0.8204(6) 0.5867(7) 0.333(16) Uani 1 d . .
H5B1 H 1.0739 0.8296 0.5608 0.5 Uiso 1 calc . .
H5B2 H 1.1045 0.8265 0.6044 0.5 Uiso 1 calc . .
H5B3 H 1.021 0.8429 0.5972 0.5 Uiso 1 calc . .
C6B C 0.7577(4) 0.6371(3) 0.53607(18) 0.0294(13) Uani 1 d . .
C7B C 0.7275(5) 0.5847(3) 0.5543(2) 0.051(2) Uani 1 d . .
C8B C 0.6891(17) 0.5913(6) 0.5922(5) 0.273(14) Uani 1 d . .
H8B1 H 0.7205 0.6249 0.6076 0.41 Uiso 1 calc . .
H8B2 H 0.6892 0.561 0.6065 0.41 Uiso 1 calc . .
H8B3 H 0.6321 0.5925 0.5877 0.41 Uiso 1 calc . .
C9B C 0.6710(15) 0.5444(7) 0.5231(5) 0.259(13) Uani 1 d . .
H9B1 H 0.7028 0.5384 0.5001 0.389 Uiso 1 calc . .
H9B2 H 0.6256 0.5586 0.5156 0.389 Uiso 1 calc . .
H9B3 H 0.6484 0.5103 0.5337 0.389 Uiso 1 calc . .
C10B C 0.7999(10) 0.5606(8) 0.5584(8) 0.249(12) Uani 1 d . .
H10D H 0.8299 0.5618 0.5341 0.373 Uiso 1 calc . .
H10E H 0.779 0.5233 0.5636 0.373 Uiso 1 calc . .
H10F H 0.8372 0.5814 0.5802 0.373 Uiso 1 calc . .
C11B C 0.6574(4) 0.7576(3) 0.61707(19) 0.0337(14) Uani 1 d . .
C12B C 0.6572(4) 0.7524(3) 0.6621(2) 0.0396(15) Uani 1 d . .
C13B C 0.5895(5) 0.7007(3) 0.6689(2) 0.0491(18) Uani 1 d . .
H13D H 0.5885 0.6968 0.6969 0.074 Uiso 1 calc . .
H13E H 0.6017 0.6694 0.6541 0.074 Uiso 1 calc . .
H13F H 0.5355 0.7034 0.6599 0.074 Uiso 1 calc . .
C14B C 0.6365(6) 0.8032(3) 0.6827(3) 0.062(2) Uani 1 d . .
H14D H 0.6358 0.8019 0.7111 0.092 Uiso 1 calc . .
H14E H 0.5821 0.8043 0.6731 0.092 Uiso 1 calc . .
H14F H 0.6785 0.8354 0.6771 0.092 Uiso 1 calc . .
C15B C 0.7430(4) 0.7496(4) 0.6766(2) 0.0501(19) Uani 1 d . .
H15D H 0.7423 0.7464 0.7047 0.075 Uiso 1 calc . .
H15E H 0.785 0.7824 0.6719 0.075 Uiso 1 calc . .
H15F H 0.7561 0.7183 0.6623 0.075 Uiso 1 calc . .
C16B C 0.7189(4) 0.8610(3) 0.55080(18) 0.0304(13) Uani 1 d . .
C17B C 0.7519(5) 0.9233(3) 0.5539(3) 0.058(2) Uani 1 d . .
C18B C 0.7717(9) 0.9369(5) 0.5114(3) 0.110(5) Uani 1 d . .
H18D H 0.7208 0.9249 0.4948 0.165 Uiso 1 calc . .
H18E H 0.812 0.9186 0.5008 0.165 Uiso 1 calc . .
H18F H 0.7946 0.9758 0.512 0.165 Uiso 1 calc . .
C19B C 0.8322(6) 0.9425(5) 0.5799(4) 0.109(5) Uani 1 d . .
H19D H 0.8528 0.9817 0.5819 0.163 Uiso 1 calc . .
H19E H 0.8739 0.9262 0.5682 0.163 Uiso 1 calc . .
H19F H 0.8208 0.9317 0.6061 0.163 Uiso 1 calc . .
C20B C 0.6875(6) 0.9503(4) 0.5718(4) 0.096(4) Uani 1 d . .
H20D H 0.6363 0.9381 0.5555 0.144 Uiso 1 calc . .
H20E H 0.7089 0.9894 0.5731 0.144 Uiso 1 calc . .
H20F H 0.6763 0.9406 0.5983 0.144 Uiso 1 calc . .
C21B C 0.4234(4) 0.8259(3) 0.5610(2) 0.0390(16) Uani 1 d . .
C22B C 0.3807(5) 0.8550(3) 0.5935(2) 0.051(2) Uani 1 d . .
C23B C 0.4495(6) 0.8954(4) 0.6210(3) 0.091(4) Uani 1 d . .
H23D H 0.4839 0.876 0.6328 0.136 Uiso 1 calc . .
H23E H 0.4239 0.9139 0.6417 0.136 Uiso 1 calc . .
H23F H 0.4839 0.9219 0.6057 0.136 Uiso 1 calc . .
C24B C 0.3290(6) 0.8121(4) 0.6178(3) 0.064(2) Uani 1 d . .
H24D H 0.3655 0.7942 0.6298 0.096 Uiso 1 calc . .
H24E H 0.2872 0.7854 0.6006 0.096 Uiso 1 calc . .
H24F H 0.3016 0.8295 0.6384 0.096 Uiso 1 calc . .
C25B C 0.3250(6) 0.8839(4) 0.5743(3) 0.074(3) Uani 1 d . .
H25D H 0.2983 0.9021 0.5948 0.111 Uiso 1 calc . .
H25E H 0.2826 0.8576 0.5572 0.111 Uiso 1 calc . .
H25F H 0.3586 0.9105 0.5589 0.111 Uiso 1 calc . .
C26B C 0.4013(4) 0.6873(3) 0.5219(2) 0.0374(15) Uani 1 d . .
C27B C 0.3379(5) 0.6345(3) 0.5321(2) 0.053(2) Uani 1 d . .
C28B C 0.2768(7) 0.6099(4) 0.4972(4) 0.102(4) Uani 1 d . .
H28D H 0.2489 0.6364 0.4905 0.153 Uiso 1 calc . .
H28E H 0.2357 0.5781 0.5042 0.153 Uiso 1 calc . .
H28F H 0.3068 0.5995 0.4746 0.153 Uiso 1 calc . .
C29B C 0.2941(9) 0.6526(5) 0.5684(4) 0.148(7) Uani 1 d . .
H29D H 0.2658 0.679 0.5618 0.222 Uiso 1 calc . .
H29E H 0.335 0.6689 0.5898 0.222 Uiso 1 calc . .
H29F H 0.2535 0.6214 0.5765 0.222 Uiso 1 calc . .
C30B C 0.3812(7) 0.5933(4) 0.5427(4) 0.085(3) Uani 1 d . .
H30D H 0.4193 0.6089 0.5653 0.127 Uiso 1 calc . .
H30E H 0.4122 0.5833 0.5204 0.127 Uiso 1 calc . .
H30F H 0.3399 0.5613 0.5491 0.127 Uiso 1 calc . .
C31B C 0.2768(5) 0.7745(4) 0.4253(3) 0.070(3) Uani 1 d . .
C32B C 0.1853(6) 0.7769(5) 0.4198(4) 0.113(5) Uani 1 d . .
C33B C 0.1398(6) 0.7335(5) 0.3871(4) 0.115(6) Uani 1 d . .
H33D H 0.171 0.7372 0.3631 0.173 Uiso 1 calc . .
H33E H 0.0846 0.7377 0.3821 0.173 Uiso 1 calc . .
H33F H 0.1347 0.6979 0.395 0.173 Uiso 1 calc . .
C34B C 0.1882(8) 0.8343(5) 0.4112(6) 0.172(8) Uani 1 d . .
H34D H 0.2159 0.8411 0.3866 0.257 Uiso 1 calc . .
H34E H 0.2189 0.8605 0.4327 0.257 Uiso 1 calc . .
H34F H 0.1318 0.8376 0.4089 0.257 Uiso 1 calc . .
C35B C 0.1440(7) 0.7674(9) 0.4583(4) 0.200(9) Uani 1 d . .
H35D H 0.0858 0.7672 0.4555 0.299 Uiso 1 calc . .
H35E H 0.172 0.7962 0.4788 0.299 Uiso 1 calc . .
H35F H 0.1473 0.7328 0.4656 0.299 Uiso 1 calc . .
C36B C 0.4864(4) 0.8669(3) 0.4215(2) 0.0390(15) Uani 1 d . .
C37B C 0.5182(5) 0.9287(3) 0.4195(3) 0.058(2) Uani 1 d . .
C38B C 0.5673(11) 0.9422(5) 0.3838(5) 0.171(9) Uani 1 d . .
H38D H 0.6165 0.9289 0.3844 0.257 Uiso 1 calc . .
H38E H 0.5843 0.9813 0.3838 0.257 Uiso 1 calc . .
H38F H 0.5331 0.9253 0.3601 0.257 Uiso 1 calc . .
C39B C 0.4421(8) 0.9489(6) 0.4199(7) 0.182(9) Uani 1 d . .
H39D H 0.4113 0.9394 0.4433 0.273 Uiso 1 calc . .
H39E H 0.4071 0.9324 0.3964 0.273 Uiso 1 calc . .
H39F H 0.4586 0.988 0.4204 0.273 Uiso 1 calc . .
C40B C 0.5722(15) 0.9553(6) 0.4563(5) 0.258(13) Uani 1 d . .
H40D H 0.622 0.9426 0.4565 0.387 Uiso 1 calc . .
H40E H 0.541 0.9459 0.4796 0.387 Uiso 1 calc . .
H40F H 0.588 0.9944 0.4565 0.387 Uiso 1 calc . .
C41B C 0.4006(7) 0.7654(5) 0.2889(3) 0.075(3) Uani 1 d . .
C42B C 0.3555(9) 0.7886(7) 0.2579(4) 0.139(6) Uani 1 d . .
C43B C 0.3364(14) 0.7499(8) 0.2198(4) 0.205(11) Uani 1 d . .
H43D H 0.3088 0.765 0.2006 0.308 Uiso 1 calc . .
H43E H 0.3001 0.7153 0.225 0.308 Uiso 1 calc . .
H43F H 0.388 0.7447 0.2093 0.308 Uiso 1 calc . .
C44B C 0.4179(13) 0.8421(8) 0.2502(7) 0.241(11) Uani 1 d . .
H44D H 0.4291 0.8672 0.2744 0.362 Uiso 1 calc . .
H44E H 0.3944 0.8579 0.23 0.362 Uiso 1 calc . .
H44F H 0.4696 0.835 0.2413 0.362 Uiso 1 calc . .
C45B C 0.2798(12) 0.8039(11) 0.2752(5) 0.238(12) Uani 1 d . .
H45D H 0.2962 0.827 0.3002 0.357 Uiso 1 calc . .
H45E H 0.2372 0.7713 0.2795 0.357 Uiso 1 calc . .
H45F H 0.2578 0.8233 0.2569 0.357 Uiso 1 calc . .
C46B C 0.3617(5) 0.6429(4) 0.3372(3) 0.056(2) Uani 1 d . .
C47B C 0.2887(6) 0.5921(4) 0.3356(4) 0.095(4) Uani 1 d . .
C48B C 0.2098(6) 0.6044(5) 0.3195(4) 0.108(4) Uani 1 d . .
H48D H 0.1982 0.6342 0.3367 0.163 Uiso 1 calc . .
H48E H 0.1627 0.5725 0.3188 0.163 Uiso 1 calc . .
H48F H 0.2189 0.6145 0.293 0.163 Uiso 1 calc . .
C49B C 0.2681(9) 0.5787(7) 0.3774(5) 0.158(7) Uani 1 d . .
H49D H 0.2575 0.6099 0.3931 0.237 Uiso 1 calc . .
H49E H 0.3149 0.5697 0.3894 0.237 Uiso 1 calc . .
H49F H 0.2189 0.5481 0.3763 0.237 Uiso 1 calc . .
C50B C 0.3083(10) 0.5467(6) 0.3104(7) 0.224(12) Uani 1 d . .
H50D H 0.2619 0.5143 0.3099 0.336 Uiso 1 calc . .
H50E H 0.3582 0.54 0.3211 0.336 Uiso 1 calc . .
H50F H 0.3176 0.556 0.2838 0.336 Uiso 1 calc . .
C51B C 0.5680(5) 0.6356(4) 0.2342(2) 0.054(2) Uani 1 d . .
C52B C 0.5446(6) 0.6090(4) 0.1906(2) 0.073(3) Uani 1 d . .
C53B C 0.6037(13) 0.5779(11) 0.1760(6) 0.290(15) Uani 1 d . .
H53D H 0.6003 0.5484 0.1918 0.434 Uiso 1 calc . .
H53E H 0.6601 0.6017 0.1783 0.434 Uiso 1 calc . .
H53F H 0.5894 0.5632 0.1485 0.434 Uiso 1 calc . .
C54B C 0.5444(17) 0.6535(6) 0.1661(4) 0.238(12) Uani 1 d . .
H54D H 0.6006 0.6773 0.1658 0.357 Uiso 1 calc . .
H54E H 0.5076 0.6743 0.1773 0.357 Uiso 1 calc . .
H54F H 0.525 0.6379 0.1392 0.357 Uiso 1 calc . .
C55B C 0.4562(9) 0.5751(8) 0.1889(4) 0.227(12) Uani 1 d . .
H55D H 0.4512 0.5464 0.2055 0.341 Uiso 1 calc . .
H55E H 0.4397 0.5592 0.1617 0.341 Uiso 1 calc . .
H55F H 0.4203 0.5975 0.1982 0.341 Uiso 1 calc . .
C56B C 0.6886(5) 0.7650(4) 0.2821(2) 0.054(2) Uani 1 d . .
C57B C 0.7399(7) 0.8136(4) 0.2622(3) 0.089(4) Uani 1 d . .
C58B C 0.8097(11) 0.7956(7) 0.2365(6) 0.182(8) Uani 1 d . .
H58D H 0.8361 0.7745 0.2514 0.273 Uiso 1 calc . .
H58E H 0.8513 0.8276 0.2303 0.273 Uiso 1 calc . .
H58F H 0.7841 0.7738 0.2121 0.273 Uiso 1 calc . .
C59B C 0.6867(8) 0.8244(6) 0.2305(4) 0.126(6) Uani 1 d . .
H59D H 0.6461 0.7908 0.22 0.189 Uiso 1 calc . .
H59E H 0.7215 0.8388 0.2094 0.189 Uiso 1 calc . .
H59F H 0.6579 0.8505 0.2414 0.189 Uiso 1 calc . .
C60B C 0.7877(13) 0.8551(6) 0.2923(4) 0.205(11) Uani 1 d . .
H60D H 0.7547 0.8795 0.3016 0.307 Uiso 1 calc . .
H60E H 0.8383 0.8755 0.2812 0.307 Uiso 1 calc . .
H60F H 0.8023 0.8382 0.3143 0.307 Uiso 1 calc . .
C61B C 0.8516(5) 0.6268(3) 0.2903(2) 0.0423(16) Uani 1 d . .
C62B C 0.9196(5) 0.6190(3) 0.2619(2) 0.0479(18) Uani 1 d . .
C63B C 0.9961(5) 0.6658(4) 0.2738(3) 0.067(2) Uani 1 d . .
H63D H 1.041 0.6626 0.2565 0.1 Uiso 1 calc . .
H63E H 1.0134 0.665 0.301 0.1 Uiso 1 calc . .
H63F H 0.9829 0.6998 0.2716 0.1 Uiso 1 calc . .
C64B C 0.9399(8) 0.5660(4) 0.2675(3) 0.085(4) Uani 1 d . .
H64D H 0.8912 0.5357 0.2599 0.128 Uiso 1 calc . .
H64E H 0.9558 0.5665 0.295 0.128 Uiso 1 calc . .
H64F H 0.9858 0.562 0.251 0.128 Uiso 1 calc . .
C65B C 0.8908(6) 0.6177(3) 0.2184(2) 0.053(2) Uani 1 d . .
H65D H 0.842 0.5871 0.2116 0.08 Uiso 1 calc . .
H65E H 0.9355 0.6139 0.2011 0.08 Uiso 1 calc . .
H65F H 0.8769 0.6511 0.2152 0.08 Uiso 1 calc . .
C66B C 0.6690(4) 0.5526(3) 0.3391(2) 0.0395(15) Uani 1 d . .
C67B C 0.6197(6) 0.4932(3) 0.3336(2) 0.064(2) Uani 1 d . .
C68B C 0.5266(7) 0.4909(7) 0.3320(7) 0.204(9) Uani 1 d . .
H68D H 0.5152 0.5098 0.3105 0.305 Uiso 1 calc . .
H68E H 0.5123 0.508 0.3569 0.305 Uiso 1 calc . .
H68F H 0.4934 0.4533 0.3276 0.305 Uiso 1 calc . .
C69B C 0.6389(14) 0.4653(5) 0.3660(5) 0.268(14) Uani 1 d . .
H69D H 0.6381 0.4874 0.3911 0.402 Uiso 1 calc . .
H69E H 0.6938 0.4596 0.3629 0.402 Uiso 1 calc . .
H69F H 0.5975 0.4306 0.3656 0.402 Uiso 1 calc . .
C70B C 0.6299(15) 0.4678(5) 0.2927(4) 0.190(9) Uani 1 d . .
H70D H 0.6159 0.4892 0.2734 0.284 Uiso 1 calc . .
H70E H 0.593 0.4312 0.2882 0.284 Uiso 1 calc . .
H70F H 0.6873 0.4665 0.2899 0.284 Uiso 1 calc . .
C71B C 0.9259(4) 0.6065(3) 0.43243(19) 0.0317(14) Uani 1 d . .
C72B C 0.9738(5) 0.5647(3) 0.4400(2) 0.0513(19) Uani 1 d . .
C73B C 1.0207(7) 0.5806(5) 0.4803(3) 0.082(3) Uani 1 d . .
H73D H 1.0503 0.554 0.4847 0.123 Uiso 1 calc . .
H73E H 0.9813 0.5819 0.5009 0.123 Uiso 1 calc . .
H73F H 1.0604 0.6161 0.4808 0.123 Uiso 1 calc . .
C74B C 0.9114(7) 0.5087(3) 0.4383(3) 0.076(3) Uani 1 d . .
H74D H 0.9409 0.4821 0.4429 0.113 Uiso 1 calc . .
H74E H 0.883 0.4989 0.4124 0.113 Uiso 1 calc . .
H74F H 0.8708 0.5096 0.4584 0.113 Uiso 1 calc . .
C75B C 1.0358(7) 0.5637(5) 0.4072(3) 0.090(4) Uani 1 d . .
H75D H 1.0663 0.5375 0.4112 0.135 Uiso 1 calc . .
H75E H 1.0746 0.5995 0.4078 0.135 Uiso 1 calc . .
H75F H 1.0056 0.5536 0.3817 0.135 Uiso 1 calc . .
C76B C 0.9271(3) 0.7497(2) 0.40278(18) 0.0259(12) Uani 1 d . .
C77B C 0.9637(4) 0.8015(3) 0.38565(19) 0.0305(13) Uani 1 d . .
C78B C 0.9778(4) 0.8012(3) 0.34677(19) 0.0341(14) Uani 1 d . .
C91B C 0.7628(7) 0.8604(4) 0.4054(3) 0.072(3) Uani 1 d . .
H91D H 0.8221 0.8757 0.4115 0.108 Uiso 1 calc . .
H91E H 0.7323 0.884 0.4188 0.108 Uiso 1 calc . .
H91F H 0.7522 0.8572 0.377 0.108 Uiso 1 calc . .
C92B C 0.7367(11) 0.8095(7) 0.4179(7) 0.182(9) Uani 1 d . .
H92C H 0.7787 0.7923 0.4068 0.218 Uiso 1 calc . .
H92D H 0.7517 0.818 0.4463 0.218 Uiso 1 calc . .
C93B C 0.6710(5) 0.7679(4) 0.4173(3) 0.053(2) Uani 1 d . .
H93C H 0.6537 0.7604 0.3892 0.064 Uiso 1 calc . .
H93D H 0.6297 0.7844 0.43 0.064 Uiso 1 calc . .
C95B C 0.5836(5) 0.6737(4) 0.4287(3) 0.060(2) Uani 1 d . .
H95C H 0.5672 0.663 0.4006 0.072 Uiso 1 calc . .
H95D H 0.5394 0.6885 0.4402 0.072 Uiso 1 calc . .
C96B C 0.5721(10) 0.6259(6) 0.4435(7) 0.154(7) Uani 1 d . .
H96C H 0.5876 0.6362 0.4717 0.184 Uiso 1 calc . .
H96D H 0.6163 0.6109 0.4322 0.184 Uiso 1 calc . .
C97B C 0.5042(8) 0.5821(6) 0.4424(5) 0.109(5) Uani 1 d . .
H97D H 0.5177 0.5549 0.4566 0.164 Uiso 1 calc . .
H97E H 0.4883 0.5669 0.4151 0.164 Uiso 1 calc . .
H97F H 0.4582 0.5932 0.4547 0.164 Uiso 1 calc . .
Cr1A Cr 1.18691(6) 1.30568(4) 0.02585(3) 0.0271(2) Uani 0.5 d . .
Cr2A Cr 1.02610(7) 1.24759(4) -0.04302(3) 0.0313(2) Uani 1 d . .
Cr3A Cr 0.81420(7) 1.23005(4) -0.04483(3) 0.0322(2) Uani 1 d . .
Cr4A Cr 0.67227(7) 1.21964(4) 0.02858(3) 0.0339(2) Uani 1 d . .
Cr5A Cr 0.69162(6) 1.24775(4) 0.12999(3) 0.0324(2) Uani 1 d . .
Cr6A Cr 0.84782(7) 1.31611(6) 0.19795(4) 0.0444(3) Uani 1 d . .
Cr7A Cr 1.06032(6) 1.34782(4) 0.19671(3) 0.0313(2) Uani 1 d . .
Cr8A Cr 1.1939(4) 1.3660(2) 0.1205(2) 0.0171(16) Uani 0.5 d . .
Cr1B Cr 0.8610(5) 0.6957(2) 0.4732(2) 0.025(3) Uani 0.5 d . .
Cr2B Cr 0.75794(6) 0.75512(4) 0.54472(3) 0.0281(2) Uani 1 d . .
Cr3B Cr 0.55974(6) 0.76985(4) 0.54838(3) 0.0306(2) Uani 1 d . .
Cr4B Cr 0.42476(7) 0.78272(5) 0.47614(4) 0.0355(3) Uani 1 d . .
Cr5B Cr 0.41765(8) 0.75943(6) 0.37459(4) 0.0503(3) Uani 1 d . .
Cr6B Cr 0.51853(8) 0.70211(6) 0.30235(4) 0.0481(3) Uani 1 d . .
Cr7B Cr 0.69297(8) 0.65622(5) 0.30187(3) 0.0405(3) Uani 1 d . .
Cr8B Cr 0.81570(6) 0.63765(4) 0.37731(3) 0.0298(2) Uani 0.5 d . .
Cu1C Cu 1.12226(14) 1.00424(5) 0.25512(4) 0.0946(7) Uani 1 d . .
F1A F 1.0686(2) 1.26061(14) 0.01025(10) 0.0295(7) Uani 1 d . .
F2A F 0.9251(2) 1.26463(14) -0.02224(11) 0.0333(8) Uani 1 d . .
F3A F 0.7796(2) 1.21565(14) 0.00850(10) 0.0323(8) Uani 1 d . .
F4A F 0.7284(2) 1.26207(14) 0.07735(11) 0.0324(8) Uani 1 d . .
F5A F 0.8063(2) 1.26565(15) 0.15011(10) 0.0325(8) Uani 1 d . .
F6A F 0.9505(2) 1.34165(15) 0.17243(11) 0.0373(8) Uani 1 d . .
F7A F 1.0909(2) 1.32435(14) 0.14484(11) 0.0335(8) Uani 1 d . .
F8A F 1.1349(2) 1.34184(14) 0.06976(11) 0.0333(8) Uani 1 d . .
F1B F 0.7852(2) 0.74256(14) 0.49095(10) 0.0282(7) Uani 1 d . .
F2B F 0.6414(2) 0.73670(14) 0.52506(10) 0.0303(7) Uani 1 d . .
F3B F 0.5364(2) 0.78601(14) 0.49530(10) 0.0300(7) Uani 1 d . .
F4B F 0.4446(2) 0.74252(14) 0.42671(11) 0.0350(8) Uani 1 d . .
F5B F 0.5162(2) 0.74407(15) 0.35362(11) 0.0350(8) Uani 1 d . .
F6B F 0.5917(2) 0.66698(15) 0.32603(11) 0.0356(8) Uani 1 d . .
F7B F 0.7471(2) 0.67936(15) 0.35312(11) 0.0333(8) Uani 1 d . .
F8B F 0.7771(2) 0.66176(14) 0.42837(10) 0.0315(8) Uani 1 d . .
N94A N 0.9612(6) 0.2850(5) 0.0727(4) 0.101(4) Uani 1 d . .
H94A H 1.0129 0.301 0.0889 0.121 Uiso 1 calc . .
H94B H 0.9786 0.2797 0.0454 0.121 Uiso 1 calc . .
N94B N 0.6494(6) 0.7179(5) 0.4288(5) 0.152(7) Uani 1 d . .
H94C H 0.6915 0.7019 0.4162 0.183 Uiso 1 calc . .
H94D H 0.6669 0.7258 0.4569 0.183 Uiso 1 calc . .
N1C N 0.9558(10) 0.9987(5) 0.2435(3) 0.124(3) Uani 0.559(6) d A 1
N2C N 1.2140(6) 0.9515(5) 0.2105(5) 0.108(4) Uani 1 d . .
N1CA N 1.0019(6) 1.0290(3) 0.2697(3) 0.0734(19) Uani 0.441(6) d A 2
Ni1A Ni 1.18691(6) 1.30568(4) 0.02585(3) 0.0271(2) Uani 0.5 d . .
Ni8A Ni 1.1955(5) 1.3656(3) 0.1217(3) 0.043(2) Uani 0.5 d . .
Ni1B Ni 0.8605(4) 0.6958(3) 0.4733(2) 0.026(3) Uani 0.5 d . .
Ni8B Ni 0.81570(6) 0.63765(4) 0.37731(3) 0.0298(2) Uani 0.5 d . .
O1A O 1.2337(3) 1.2672(2) -0.01943(13) 0.0381(10) Uani 1 d . .
O2A O 1.1261(3) 1.2303(2) -0.06425(14) 0.0451(12) Uani 1 d . .
O3A O 1.1764(3) 1.36324(18) -0.00805(15) 0.0377(10) Uani 1 d . .
O4A O 1.0693(3) 1.32396(19) -0.05196(15) 0.0425(11) Uani 1 d . .
O5A O 0.9803(3) 1.2344(2) -0.09832(13) 0.0418(11) Uani 1 d . .
O6A O 0.8501(3) 1.2472(2) -0.09766(14) 0.0427(11) Uani 1 d . .
O7A O 0.9747(3) 1.16956(18) -0.03794(15) 0.0398(11) Uani 1 d . .
O8A O 0.8383(3) 1.15904(17) -0.05414(13) 0.0349(10) Uani 1 d . .
O9A O 0.7011(3) 1.1950(2) -0.06899(14) 0.0419(11) Uani 1 d . .
O10A O 0.6121(3) 1.1754(2) -0.01939(15) 0.0472(12) Uani 1 d . .
O11A O 0.7860(3) 1.30057(19) -0.03661(15) 0.0416(11) Uani 1 d . .
O12A O 0.6797(3) 1.2865(2) 0.00466(15) 0.0436(11) Uani 1 d . .
O13A O 0.5624(3) 1.2254(2) 0.04711(16) 0.0503(13) Uani 1 d . .
O14A O 0.5733(3) 1.2284(2) 0.11284(16) 0.0505(13) Uani 1 d . .
O15A O 0.6596(3) 1.15172(18) 0.05186(14) 0.0422(12) Uani 1 d . .
O16A O 0.6930(3) 1.17128(19) 0.11718(15) 0.0443(12) Uani 1 d . .
O17A O 0.6525(3) 1.2307(3) 0.18289(16) 0.0551(15) Uani 1 d . .
O18A O 0.7437(3) 1.2930(3) 0.22549(16) 0.0613(17) Uani 1 d . .
O19A O 0.6871(3) 1.3233(2) 0.14307(16) 0.0463(12) Uani 1 d . .
O20A O 0.8038(3) 1.3723(2) 0.17707(18) 0.0542(15) Uani 1 d . .
O21A O 0.8909(3) 1.3684(3) 0.24551(17) 0.0597(16) Uani 1 d . .
O22A O 1.0263(3) 1.3711(2) 0.24992(14) 0.0388(11) Uani 1 d . .
O23A O 0.8869(3) 1.2598(2) 0.22004(15) 0.0498(13) Uani 1 d . .
O24A O 1.0225(3) 1.27107(19) 0.20728(17) 0.0444(12) Uani 1 d . .
O25A O 1.1707(3) 1.35320(19) 0.22057(14) 0.0370(10) Uani 1 d . .
O26A O 1.2562(3) 1.39006(18) 0.17354(13) 0.0323(9) Uani 1 d . .
O27A O 1.0944(3) 1.42522(18) 0.18818(14) 0.0339(10) Uani 1 d . .
O28A O 1.1508(3) 1.43182(18) 0.12835(13) 0.0350(10) Uani 1 d . .
O29A O 1.2942(3) 1.40800(18) 0.09681(14) 0.0383(10) Uani 1 d . .
O30A O 1.3039(3) 1.35212(18) 0.04127(14) 0.0354(10) Uani 1 d . .
O31A O 1.2308(3) 1.29761(16) 0.11976(13) 0.0291(9) Uani 1 d . .
O32A O 1.1902(3) 1.24712(18) 0.06009(13) 0.0345(10) Uani 1 d . .
O1B O 0.9412(3) 0.73168(19) 0.51941(13) 0.0337(10) Uani 1 d . .
O2B O 0.8739(3) 0.7732(2) 0.56489(13) 0.0392(11) Uani 1 d . .
O3B O 0.7986(3) 0.63665(18) 0.50556(14) 0.0402(11) Uani 1 d . .
O4B O 0.7403(3) 0.67945(19) 0.55377(13) 0.0375(11) Uani 1 d . .
O5B O 0.7265(3) 0.76832(19) 0.60067(13) 0.0359(10) Uani 1 d . .
O6B O 0.5852(3) 0.7520(2) 0.60050(14) 0.0449(12) Uani 1 d . .
O7B O 0.7695(3) 0.83367(18) 0.54023(14) 0.0352(10) Uani 1 d . .
O8B O 0.6422(3) 0.84167(18) 0.55819(13) 0.0331(10) Uani 1 d . .
O9B O 0.4769(3) 0.8028(2) 0.57352(15) 0.0427(11) Uani 1 d . .
O10B O 0.4029(4) 0.8243(2) 0.52499(17) 0.0536(14) Uani 1 d . .
O11B O 0.4728(3) 0.6990(2) 0.53911(15) 0.0423(11) Uani 1 d . .
O12B O 0.3776(3) 0.7142(2) 0.49830(17) 0.0489(13) Uani 1 d . .
O13B O 0.3108(3) 0.7783(3) 0.45789(19) 0.0575(15) Uani 1 d . .
O14B O 0.3169(4) 0.7761(4) 0.3922(2) 0.102(3) Uani 1 d . .
O15B O 0.4690(3) 0.85205(19) 0.45491(15) 0.0429(11) Uani 1 d . .
O16B O 0.4827(5) 0.8363(2) 0.39017(18) 0.075(2) Uani 1 d . .
O17B O 0.3923(6) 0.7816(4) 0.3229(2) 0.104(3) Uani 1 d . .
O18B O 0.4435(5) 0.7363(4) 0.27693(19) 0.096(3) Uani 1 d . .
O19B O 0.3526(4) 0.6844(3) 0.3594(2) 0.078(2) Uani 1 d . .
O20B O 0.4221(3) 0.6446(3) 0.3156(2) 0.074(2) Uani 1 d . .
O21B O 0.5188(4) 0.6589(4) 0.25088(19) 0.096(3) Uani 1 d . .
O22B O 0.6354(4) 0.6335(3) 0.24896(16) 0.0613(16) Uani 1 d . .
O23B O 0.6123(4) 0.7599(3) 0.2877(2) 0.0713(18) Uani 1 d . .
O24B O 0.7275(4) 0.7325(3) 0.2897(2) 0.0636(17) Uani 1 d . .
O25B O 0.7958(4) 0.6474(3) 0.27760(16) 0.0591(15) Uani 1 d . .
O26B O 0.8572(3) 0.61426(19) 0.32475(14) 0.0382(10) Uani 1 d . .
O27B O 0.6584(3) 0.5796(2) 0.31122(14) 0.0450(12) Uani 1 d . .
O28B O 0.7170(3) 0.57150(19) 0.36946(14) 0.0402(11) Uani 1 d . .
O29B O 0.8804(3) 0.59480(18) 0.40138(14) 0.0382(10) Uani 1 d . .
O30B O 0.9358(3) 0.64839(18) 0.45765(13) 0.0328(10) Uani 1 d . .
O31B O 0.9097(3) 0.70555(17) 0.37953(12) 0.0283(9) Uani 1 d . .
O32B O 0.9151(3) 0.75476(17) 0.43998(12) 0.0307(9) Uani 1 d . .
O1C O 1.0019(6) 1.0290(3) 0.2697(3) 0.0734(19) Uani 0.559(6) d A 1
O2C O 0.9675(8) 0.9665(4) 0.2182(3) 0.059(3) Uani 0.559(6) d A 1
O3C O 0.8669(8) 1.0011(6) 0.2472(4) 0.085(4) Uani 0.559(6) d A 1
O4C O 1.2245(7) 0.9819(5) 0.2425(5) 0.145(5) Uani 1 d . .
O5C O 1.1467(5) 0.9391(3) 0.1893(2) 0.0752(19) Uani 1 d . .
O6C O 1.2719(7) 0.9329(5) 0.1990(6) 0.203(7) Uani 1 d . .
O7C O 1.1735(6) 1.0607(4) 0.3128(3) 0.050(3) Uani 0.559(6) d A 1
O1CA O 0.9552(17) 1.0538(10) 0.2867(8) 0.135(8) Uani 0.441(6) d A 2
O2CA O 1.0780(11) 1.0431(6) 0.2888(5) 0.072(4) Uani 0.441(6) d A 2
O3CA O 0.9558(10) 0.9987(5) 0.2435(3) 0.124(3) Uani 0.441(6) d A 2
O7CA O 1.2591(10) 1.0423(5) 0.3036(4) 0.067(4) Uani 0.441(6) d A 2
O1D O 1.3366(9) 1.0501(7) 0.3184(5) 0.092(5) Uani 0.559(6) d A 1
C1D C 1.3018(16) 0.9649(9) 0.3233(6) 0.097(7) Uani 0.559(6) d A 1
H1D1 H 1.2545 0.9725 0.3369 0.146 Uiso 0.559(6) calc A 1
H1D2 H 1.334 0.9506 0.341 0.146 Uiso 0.559(6) calc A 1
H1D3 H 1.282 0.9385 0.3002 0.146 Uiso 0.559(6) calc A 1
C2D C 1.3485(13) 1.0092(11) 0.3124(6) 0.092(7) Uani 0.559(6) d A 1
C3D C 1.4219(15) 1.0035(11) 0.2924(7) 0.112(8) Uani 0.559(6) d A 1
H3D1 H 1.4537 1.0385 0.2858 0.169 Uiso 0.559(6) calc A 1
H3D2 H 1.4055 0.9783 0.2683 0.169 Uiso 0.559(6) calc A 1
H3D3 H 1.4559 0.9897 0.3095 0.169 Uiso 0.559(6) calc A 1
O1E O 0.4749(10) 0.0523(8) 0.1912(5) 0.083(5) Uani 0.441(6) d A 2
C1E C 0.3550(9) 0.0404(6) 0.1513(5) 0.035(3) Uani 0.441(6) d A 2
H1E1 H 0.3825 0.0181 0.1344 0.053 Uiso 0.441(6) calc A 2
H1E2 H 0.3469 0.0695 0.1375 0.053 Uiso 0.441(6) calc A 2
H1E3 H 0.3012 0.0182 0.1582 0.053 Uiso 0.441(6) calc A 2
C2E C 0.4051(9) 0.0627(6) 0.1862(5) 0.038(4) Uani 0.441(6) d A 2
C3E C 0.3792(10) 0.0969(7) 0.2172(6) 0.051(5) Uani 0.441(6) d A 2
H3E1 H 0.4215 0.1079 0.2386 0.076 Uiso 0.441(6) calc A 2
H3E2 H 0.3268 0.077 0.2271 0.076 Uiso 0.441(6) calc A 2
H3E3 H 0.3718 0.1288 0.2068 0.076 Uiso 0.441(6) calc A 2
O1F O 0.827(2) 0.0201(11) 0.4149(9) 0.207(16) Uani 0.538(12) d B 1
C1F C 0.9227(19) -0.0040(12) 0.3708(9) 0.119(9) Uani 0.538(12) d B 1
H1F1 H 0.9358 -0.019 0.3941 0.179 Uiso 0.538(12) calc B 1
H1F2 H 0.9652 0.0295 0.3683 0.179 Uiso 0.538(12) calc B 1
H1F3 H 0.9212 -0.0299 0.3475 0.179 Uiso 0.538(12) calc B 1
C2F C 0.8459(12) 0.0064(8) 0.3744(7) 0.143(6) Uani 0.538(12) d B 1
C3F C 0.7949(19) 0.0253(13) 0.3464(10) 0.128(9) Uani 0.538(12) d B 1
H3F1 H 0.7424 0.0266 0.3581 0.192 Uiso 0.538(12) calc B 1
H3F2 H 0.7839 0.0004 0.322 0.192 Uiso 0.538(12) calc B 1
H3F3 H 0.8249 0.0613 0.3407 0.192 Uiso 0.538(12) calc B 1
O1FA O 0.9740(10) 0.0600(6) 0.3826(5) 0.076(5) Uani 0.462(12) d B 2
C1FA C 0.8862(13) 0.0831(8) 0.3370(6) 0.066(5) Uani 0.462(12) d B 2
H1F4 H 0.9359 0.1119 0.3335 0.099 Uiso 0.462(12) calc B 2
H1F5 H 0.8434 0.0988 0.3483 0.099 Uiso 0.462(12) calc B 2
H1F6 H 0.8658 0.0623 0.3116 0.099 Uiso 0.462(12) calc B 2
C2FA C 0.9062(16) 0.0478(9) 0.3635(7) 0.073(6) Uani 0.462(12) d B 2
C3FA C 0.8459(12) 0.0064(8) 0.3744(7) 0.143(6) Uani 0.462(12) d B 2
H3F4 H 0.8701 -0.0139 0.3911 0.214 Uiso 0.462(12) calc B 2
H3F5 H 0.819 -0.0173 0.351 0.214 Uiso 0.462(12) calc B 2
H3F6 H 0.8049 0.0205 0.3889 0.214 Uiso 0.462(12) calc B 2
O1X O 0.1139(10) 0.1348(6) 0.3598(4) 0.172(5) Uani 1 d . .
C1G C 0.7348(6) 0.9254(3) 0.9955(3) 0.060(2) Uani 1 d . .
H1G1 H 0.7138 0.9467 0.9784 0.089 Uiso 1 calc . .
H1G2 H 0.7569 0.9477 1.0203 0.089 Uiso 1 calc . .
H1G3 H 0.6898 0.8945 1.0009 0.089 Uiso 1 calc . .
O1G O 0.8235(5) 0.9165(2) 0.94261(19) 0.0698(19) Uani 1 d . .
C2G C 0.8033(5) 0.9055(3) 0.9754(2) 0.0462(18) Uani 1 d . .
C3G C 0.8441(6) 0.8721(4) 0.9971(3) 0.060(2) Uani 1 d . .
H3G1 H 0.8869 0.8622 0.981 0.09 Uiso 1 calc . .
H3G2 H 0.8028 0.8394 1.0024 0.09 Uiso 1 calc . .
H3G3 H 0.8694 0.8928 1.0219 0.09 Uiso 1 calc . .
O1H O 0.6753(17) 0.0464(15) 0.3144(7) 0.154(14) Uani 0.46(2) d C 1
C1H C 0.6824(18) 0.0474(9) 0.2466(8) 0.212(11) Uani 0.46(2) d C 1
H1H1 H 0.6913 0.0862 0.2534 0.319 Uiso 0.46(2) calc C 1
H1H2 H 0.6358 0.0334 0.2274 0.319 Uiso 0.46(2) calc C 1
H1H3 H 0.7323 0.0404 0.2352 0.319 Uiso 0.46(2) calc C 1
C2H C 0.665(2) 0.0225(13) 0.2795(12) 0.104(9) Uani 0.46(2) d C 1
C3H C 0.653(3) -0.0386(13) 0.2713(13) 0.137(14) Uani 0.46(2) d C 1
H3H1 H 0.6395 -0.0548 0.2955 0.206 Uiso 0.46(2) calc C 1
H3H2 H 0.7044 -0.0456 0.2615 0.206 Uiso 0.46(2) calc C 1
H3H3 H 0.6082 -0.0543 0.2516 0.206 Uiso 0.46(2) calc C 1
O1HA O 0.576(6) -0.003(4) 0.293(2) 0.48(6) Uani 0.54(2) d C 2
C1HA C 0.6824(18) 0.0474(9) 0.2466(8) 0.212(11) Uani 0.54(2) d C 2
H1H4 H 0.7102 0.0733 0.2688 0.319 Uiso 0.54(2) calc C 2
H1H5 H 0.659 0.0659 0.2281 0.319 Uiso 0.54(2) calc C 2
H1H6 H 0.7224 0.0309 0.2333 0.319 Uiso 0.54(2) calc C 2
C2HA C 0.606(4) -0.001(2) 0.263(2) 0.184(14) Uani 0.54(2) d C 2
C3HA C 0.581(3) -0.0404(17) 0.2204(15) 0.22(2) Uani 0.54(2) d C 2
H3H4 H 0.5393 -0.0736 0.2246 0.326 Uiso 0.54(2) calc C 2
H3H5 H 0.63 -0.049 0.2098 0.326 Uiso 0.54(2) calc C 2
H3H6 H 0.5577 -0.0218 0.2019 0.326 Uiso 0.54(2) calc C 2
O1IA O 0.7847(15) 0.9558(7) 0.0899(4) 0.169(10) Uani 0.697(15) d D 2
C1IA C 0.8966(11) 1.0032(7) 0.1406(6) 0.156(7) Uani 0.697(15) d D 2
H1I1 H 0.9293 1.0165 0.1186 0.234 Uiso 0.697(15) calc D 2
H1I2 H 0.9242 0.9811 0.154 0.234 Uiso 0.697(15) calc D 2
H1I3 H 0.8915 1.0337 0.1591 0.234 Uiso 0.697(15) calc D 2
C2IA C 0.8112(13) 0.9695(7) 0.1254(6) 0.110(6) Uani 0.697(15) d D 2
C3IA C 0.7692(15) 0.9500(9) 0.1645(6) 0.198(9) Uani 0.697(15) d D 2
H3I1 H 0.7132 0.9267 0.158 0.296 Uiso 0.697(15) calc D 2
H3I2 H 0.7665 0.9813 0.1827 0.296 Uiso 0.697(15) calc D 2
H3I3 H 0.8021 0.93 0.1767 0.296 Uiso 0.697(15) calc D 2
O1I O 0.895(3) 0.9164(16) 0.1695(18) 0.201(19) Uani 0.303(15) d D 1
C1I C 0.8966(11) 1.0032(7) 0.1406(6) 0.156(7) Uani 0.303(15) d D 1
H1I4 H 0.9546 1.0064 0.1347 0.234 Uiso 0.303(15) calc D 1
H1I5 H 0.8926 1.036 0.1567 0.234 Uiso 0.303(15) calc D 1
H1I6 H 0.8637 0.9981 0.1162 0.234 Uiso 0.303(15) calc D 1
C2I C 0.8637(18) 0.9546(18) 0.1632(18) 0.173(12) Uani 0.303(15) d D 1
C3I C 0.7692(15) 0.9500(9) 0.1645(6) 0.198(9) Uani 0.303(15) d D 1
H3I4 H 0.7417 0.9196 0.1782 0.296 Uiso 0.303(15) calc D 1
H3I5 H 0.7455 0.9444 0.1377 0.296 Uiso 0.303(15) calc D 1
H3I6 H 0.761 0.9832 0.1783 0.296 Uiso 0.303(15) calc D 1
O1J O 0.0641(11) 0.9209(6) 0.4481(5) 0.070(4) Uani 0.601(15) d E 1
C1J C -0.0174(7) 0.8754(4) 0.4986(3) 0.065(2) Uani 0.601(15) d E 1
H1J1 H -0.0631 0.8685 0.4791 0.098 Uiso 0.601(15) calc E 1
H1J2 H -0.0295 0.8963 0.5223 0.098 Uiso 0.601(15) calc E 1
H1J3 H -0.0107 0.8411 0.5051 0.098 Uiso 0.601(15) calc E 1
C2J C 0.0604(12) 0.9062(6) 0.4822(5) 0.066(4) Uani 0.601(15) d E 1
C3J C 0.1390(14) 0.9197(10) 0.5116(8) 0.113(9) Uani 0.601(15) d E 1
H3J1 H 0.1879 0.9395 0.499 0.169 Uiso 0.601(15) calc E 1
H3J2 H 0.1477 0.8862 0.5186 0.169 Uiso 0.601(15) calc E 1
H3J3 H 0.1296 0.9417 0.5354 0.169 Uiso 0.601(15) calc E 1
O1JA O 0.004(3) 0.9229(11) 0.4466(9) 0.134(16) Uani 0.399(15) d E 2
C1JA C -0.0174(7) 0.8754(4) 0.4986(3) 0.065(2) Uani 0.399(15) d E 2
H1J4 H -0.0186 0.8444 0.4793 0.098 Uiso 0.399(15) calc E 2
H1J5 H -0.0715 0.8704 0.5103 0.098 Uiso 0.399(15) calc E 2
H1J6 H 0.0251 0.8787 0.5191 0.098 Uiso 0.399(15) calc E 2
C2JA C 0.0020(13) 0.9250(7) 0.4790(7) 0.048(5) Uani 0.399(15) d E 2
C3JA C 0.025(3) 0.9790(9) 0.5043(10) 0.150(19) Uani 0.399(15) d E 2
H3J4 H 0.0373 1.0078 0.4875 0.225 Uiso 0.399(15) calc E 2
H3J5 H 0.0743 0.9819 0.5209 0.225 Uiso 0.399(15) calc E 2
H3J6 H -0.0207 0.9821 0.5209 0.225 Uiso 0.399(15) calc E 2

loop_
_atom_site_aniso_label
_atom_site_aniso_U_11
_atom_site_aniso_U_22
_atom_site_aniso_U_33
_atom_site_aniso_U_23
_atom_site_aniso_U_13
_atom_site_aniso_U_12
C1A 0.052(4) 0.038(3) 0.030(4) 0.012(3) 0.011(3) 0.022(3)
C2A 0.077(6) 0.100(7) 0.031(4) 0.011(4) 0.025(4) 0.055(5)
C3A 0.145(13) 0.32(2) 0.082(10) 0.109(13) 0.082(10) 0.114(16)
C4A 0.42(3) 0.114(12) 0.39(3) -0.007(13) 0.36(3) 0.063(14)
C5A 0.095(9) 0.61(4) 0.075(10) -0.043(17) 0.011(8) 0.184(15)
C6A 0.032(3) 0.030(3) 0.036(4) 0.006(3) 0.006(3) 0.007(3)
C7A 0.077(6) 0.039(4) 0.068(6) 0.024(4) -0.010(4) 0.015(4)
C8A 0.33(2) 0.041(6) 0.194(15) 0.051(8) -0.173(16) -0.039(9)
C9A 0.51(4) 0.119(13) 0.171(16) 0.101(11) 0.19(2) 0.050(19)
C10A 0.184(16) 0.121(14) 0.44(3) 0.135(19) -0.144(17) 0.024(12)
C11A 0.050(4) 0.045(4) 0.021(3) 0.006(3) -0.002(3) 0.000(3)
C12A 0.053(4) 0.057(4) 0.022(4) 0.007(3) 0.003(3) 0.012(3)
C13A 0.091(7) 0.083(6) 0.049(5) 0.036(5) 0.024(5) 0.037(6)
C14A 0.061(5) 0.083(6) 0.042(5) 0.002(4) -0.010(4) 0.026(5)
C15A 0.067(5) 0.107(8) 0.022(4) 0.011(4) 0.005(4) 0.023(5)
C16A 0.042(4) 0.033(3) 0.023(3) 0.002(2) 0.002(3) 0.006(3)
C17A 0.061(5) 0.029(3) 0.042(4) -0.003(3) -0.003(3) 0.011(3)
C18A 0.076(6) 0.036(4) 0.053(5) 0.006(3) -0.012(4) -0.001(4)
C19A 0.079(6) 0.062(5) 0.063(6) -0.019(4) 0.006(5) 0.024(5)
C20A 0.066(5) 0.032(4) 0.075(6) -0.003(4) -0.015(4) 0.003(4)
C21A 0.032(3) 0.032(3) 0.041(4) 0.005(3) 0.004(3) 0.004(3)
C22A 0.043(4) 0.044(4) 0.043(4) -0.003(3) -0.005(3) 0.002(3)
C23A 0.053(5) 0.081(7) 0.087(8) -0.046(6) -0.006(5) 0.004(5)
C24A 0.083(7) 0.098(8) 0.067(7) 0.021(6) -0.035(6) -0.008(6)
C25A 0.039(4) 0.073(6) 0.062(6) -0.006(4) -0.009(4) 0.001(4)
C26A 0.041(4) 0.035(3) 0.040(4) 0.002(3) -0.007(3) 0.007(3)
C27A 0.078(6) 0.043(4) 0.067(6) 0.014(4) -0.003(4) 0.025(4)
C28A 0.35(2) 0.089(10) 0.257(19) -0.026(11) -0.24(2) 0.092(13)
C29A 0.153(11) 0.055(6) 0.179(14) 0.072(8) 0.090(10) 0.056(6)
C30A 0.150(12) 0.084(8) 0.198(14) 0.071(9) 0.119(11) 0.080(9)
C31A 0.027(3) 0.036(4) 0.051(4) -0.007(3) -0.002(3) 0.005(3)
C32A 0.031(4) 0.061(5) 0.062(5) -0.023(4) -0.008(3) 0.014(3)
C33A 0.034(4) 0.072(6) 0.089(7) -0.031(5) -0.008(4) 0.019(4)
C34A 0.036(4) 0.063(5) 0.110(8) -0.013(5) 0.017(5) 0.005(4)
C35A 0.050(5) 0.107(8) 0.084(7) -0.022(6) -0.023(5) 0.040(5)
C36A 0.030(3) 0.034(3) 0.045(4) 0.007(3) 0.012(3) 0.009(3)
C37A 0.053(4) 0.037(4) 0.062(5) 0.008(3) 0.015(4) 0.008(3)
C38A 0.143(11) 0.041(5) 0.116(9) 0.000(5) 0.055(9) 0.034(6)
C39A 0.071(6) 0.051(6) 0.180(14) 0.016(7) 0.030(7) -0.009(5)
C40A 0.131(10) 0.059(6) 0.081(7) 0.031(5) 0.015(7) 0.028(6)
C41A 0.037(4) 0.065(5) 0.033(4) 0.003(3) 0.014(3) 0.008(3)
C42A 0.044(4) 0.111(7) 0.050(5) 0.017(5) 0.022(4) 0.016(5)
C43A 0.085(7) 0.144(10) 0.053(6) -0.017(6) 0.039(5) 0.012(7)
C44A 0.079(7) 0.109(8) 0.071(7) 0.027(6) 0.039(6) -0.009(6)
C45A 0.062(6) 0.231(17) 0.086(9) 0.046(10) 0.046(6) 0.052(9)
C46A 0.033(4) 0.044(4) 0.059(5) -0.005(3) 0.013(3) 0.009(3)
C47A 0.051(5) 0.045(5) 0.118(8) -0.010(5) 0.011(5) 0.015(4)
C48A 0.056(5) 0.082(7) 0.103(8) -0.026(6) 0.006(5) 0.031(5)
C49A 0.090(9) 0.113(10) 0.173(11) 0.085(9) 0.057(8) 0.052(8)
C50A 0.068(7) 0.060(7) 0.38(3) -0.067(12) -0.076(12) 0.020(6)
C51A 0.045(4) 0.046(4) 0.038(4) -0.010(3) -0.003(3) 0.011(3)
C52A 0.050(4) 0.061(5) 0.037(4) -0.014(3) -0.004(3) 0.020(4)
C53A 0.073(7) 0.126(9) 0.117(10) -0.084(8) 0.004(7) 0.003(7)
C54A 0.252(19) 0.155(12) 0.036(6) 0.010(7) -0.007(9) 0.125(13)
C55A 0.078(6) 0.084(7) 0.056(6) -0.019(5) 0.006(5) 0.032(5)
C56A 0.051(4) 0.049(4) 0.028(4) -0.003(3) 0.017(3) 0.008(3)
C57A 0.068(5) 0.048(4) 0.049(5) 0.013(4) 0.019(4) 0.003(4)
C58A 0.109(9) 0.094(9) 0.148(13) 0.061(9) 0.082(9) 0.017(7)
C59A 0.099(8) 0.049(5) 0.083(7) -0.001(5) 0.004(6) 0.007(5)
C60A 0.106(8) 0.087(7) 0.050(6) 0.019(5) 0.007(5) 0.016(6)
C61A 0.031(3) 0.028(3) 0.034(4) 0.002(3) 0.004(3) 0.008(2)
C62A 0.027(3) 0.050(4) 0.033(4) 0.008(3) -0.003(3) 0.000(3)
C63A 0.056(5) 0.110(7) 0.033(4) 0.009(4) 0.000(4) 0.047(5)
C64A 0.062(6) 0.096(7) 0.044(5) 0.027(5) -0.025(4) -0.035(5)
C65A 0.039(4) 0.051(4) 0.037(4) 0.004(3) 0.002(3) 0.011(3)
C66A 0.029(3) 0.038(3) 0.030(4) -0.001(3) 0.000(3) 0.007(3)
C67A 0.097(7) 0.041(4) 0.048(5) 0.006(3) 0.012(4) 0.032(4)
C68A 0.136(10) 0.125(11) 0.143(13) 0.021(9) 0.027(9) 0.100(10)
C69A 0.33(2) 0.071(8) 0.102(9) 0.048(7) 0.112(13) 0.107(12)
C70A 0.222(16) 0.044(6) 0.098(9) -0.020(6) -0.019(10) 0.033(8)
C71A 0.027(3) 0.035(3) 0.038(4) 0.013(3) 0.004(3) 0.011(3)
C72A 0.030(3) 0.046(4) 0.075(6) 0.027(4) 0.002(3) 0.001(3)
C73A 0.077(6) 0.045(5) 0.084(7) 0.023(4) 0.014(5) -0.005(4)
C74A 0.075(7) 0.079(7) 0.128(9) 0.017(7) 0.067(7) -0.005(6)
C75A 0.035(5) 0.158(13) 0.180(13) 0.103(11) -0.035(7) -0.022(6)
C76A 0.027(3) 0.034(3) 0.023(3) 0.005(2) 0.008(2) 0.012(2)
C77A 0.039(3) 0.035(3) 0.033(4) 0.011(3) 0.015(3) 0.013(3)
C78A 0.048(4) 0.033(3) 0.024(3) 0.009(3) 0.010(3) 0.002(3)
C79A 0.064(5) 0.035(3) 0.027(4) 0.010(3) 0.007(3) 0.002(3)
C80A 0.066(5) 0.039(4) 0.026(4) 0.009(3) 0.007(3) 0.008(3)
C81A 0.087(6) 0.032(4) 0.029(4) 0.008(3) -0.004(4) 0.000(4)
N82A 0.140(8) 0.038(4) 0.025(4) 0.012(3) -0.006(4) -0.010(4)
C83A 0.213(14) 0.043(5) 0.036(5) 0.012(4) -0.010(7) -0.036(7)
C84A 0.159(10) 0.041(4) 0.027(4) 0.008(3) -0.001(5) -0.026(5)
C79B 0.070(5) 0.032(3) 0.026(4) 0.009(3) 0.002(3) 0.004(3)
C80B 0.199(12) 0.033(4) 0.023(4) 0.010(3) 0.002(6) -0.009(6)
C81B 0.254(17) 0.035(5) 0.035(5) 0.014(4) -0.001(8) -0.021(7)
N82B 0.147(8) 0.038(4) 0.026(4) 0.011(3) -0.013(4) -0.011(4)
C83B 0.082(6) 0.046(4) 0.030(4) 0.014(3) 0.003(4) 0.000(4)
C84B 0.071(5) 0.036(4) 0.028(4) 0.011(3) 0.005(3) 0.005(3)
C91A 0.079(7) 0.069(6) 0.068(7) -0.005(5) 0.023(5) 0.004(5)
C92A 0.134(12) 0.133(11) 0.202(16) 0.093(11) 0.119(12) 0.063(9)
C93A 0.060(5) 0.066(5) 0.054(5) -0.011(4) 0.035(4) -0.001(4)
C95A 0.064(6) 0.069(6) 0.067(6) 0.000(5) 0.036(5) 0.001(5)
C96A 0.112(11) 0.093(9) 0.171(15) 0.039(9) -0.024(10) 0.029(8)
C97A 0.157(15) 0.084(9) 0.152(15) -0.015(9) 0.030(12) 0.037(9)
C1B 0.025(3) 0.041(3) 0.022(3) 0.005(3) 0.006(2) 0.002(3)
C2B 0.031(4) 0.108(7) 0.032(4) 0.007(4) -0.009(3) -0.002(4)
C3B 0.072(7) 0.237(17) 0.067(7) 0.079(9) 0.002(5) 0.072(9)
C4B 0.134(12) 0.60(3) 0.066(9) -0.093(16) -0.055(8) 0.248(18)
C5B 0.31(2) 0.206(14) 0.36(3) 0.173(16) -0.31(2) -0.184(14)
C6B 0.032(3) 0.034(3) 0.019(3) 0.004(2) -0.002(2) 0.004(3)
C7B 0.067(5) 0.037(4) 0.050(5) 0.017(3) 0.024(4) 0.008(3)
C8B 0.57(4) 0.070(9) 0.219(16) 0.085(10) 0.29(2) 0.108(15)
C9B 0.36(3) 0.116(14) 0.201(18) 0.065(12) -0.042(19) -0.132(17)
C10B 0.198(17) 0.24(2) 0.41(3) 0.29(2) 0.135(17) 0.123(14)
C11B 0.046(4) 0.036(3) 0.022(3) 0.007(2) 0.005(3) 0.016(3)
C12B 0.049(4) 0.047(4) 0.024(3) 0.004(3) 0.010(3) 0.014(3)
C13B 0.050(4) 0.062(5) 0.036(4) 0.020(3) 0.009(3) 0.011(4)
C14B 0.075(6) 0.064(5) 0.042(5) -0.010(4) 0.019(4) 0.020(4)
C15B 0.049(4) 0.075(5) 0.024(4) 0.009(3) 0.007(3) 0.013(4)
C16B 0.032(3) 0.037(3) 0.023(3) 0.003(2) 0.004(2) 0.010(3)
C17B 0.054(5) 0.036(4) 0.076(6) -0.012(4) 0.011(4) 0.009(3)
C18B 0.156(13) 0.068(7) 0.129(10) 0.063(7) 0.064(9) 0.044(8)
C19B 0.053(6) 0.114(9) 0.125(10) -0.079(8) -0.006(6) 0.004(6)
C20B 0.068(6) 0.048(5) 0.167(12) -0.015(6) 0.038(7) 0.019(5)
C21B 0.037(4) 0.037(4) 0.045(4) 0.008(3) 0.017(3) 0.011(3)
C22B 0.061(5) 0.040(4) 0.056(5) 0.007(3) 0.030(4) 0.022(3)
C23B 0.094(8) 0.067(6) 0.101(9) -0.034(6) 0.020(6) 0.024(6)
C24B 0.063(5) 0.071(6) 0.069(6) 0.022(4) 0.041(5) 0.029(4)
C25B 0.078(6) 0.070(6) 0.095(8) 0.022(5) 0.042(6) 0.051(5)
C26B 0.029(3) 0.038(4) 0.043(4) 0.005(3) 0.013(3) 0.006(3)
C27B 0.056(5) 0.035(4) 0.062(5) 0.011(3) 0.018(4) -0.003(3)
C28B 0.072(7) 0.063(6) 0.147(11) 0.031(7) -0.040(7) -0.029(5)
C29B 0.164(14) 0.078(8) 0.170(13) 0.006(8) 0.140(12) -0.020(8)
C30B 0.094(8) 0.049(5) 0.100(9) 0.029(5) -0.015(6) -0.010(5)
C31B 0.030(4) 0.091(7) 0.089(7) -0.023(5) -0.018(4) 0.035(4)
C32B 0.039(5) 0.136(9) 0.150(10) -0.076(8) -0.027(5) 0.043(6)
C33B 0.050(6) 0.112(9) 0.174(12) -0.073(9) -0.056(7) 0.046(6)
C34B 0.084(9) 0.110(9) 0.31(2) -0.096(10) -0.097(11) 0.070(8)
C35B 0.030(6) 0.37(3) 0.145(12) -0.097(13) 0.004(7) 0.019(10)
C36B 0.037(3) 0.036(3) 0.049(4) 0.007(3) 0.001(3) 0.017(3)
C37B 0.078(6) 0.038(4) 0.070(6) 0.024(4) 0.019(4) 0.027(4)
C38B 0.229(19) 0.074(8) 0.246(17) 0.077(10) 0.174(16) 0.071(11)
C39B 0.115(10) 0.090(9) 0.39(3) 0.132(14) 0.114(13) 0.073(9)
C40B 0.38(3) 0.073(10) 0.231(18) 0.040(12) -0.15(2) -0.100(14)
C41B 0.097(7) 0.094(7) 0.043(5) 0.003(5) -0.036(5) 0.045(6)
C42B 0.174(13) 0.203(14) 0.074(9) -0.001(8) -0.075(8) 0.120(11)
C43B 0.33(3) 0.27(2) 0.079(11) -0.035(12) -0.113(14) 0.212(19)
C44B 0.32(2) 0.214(17) 0.23(3) 0.129(17) -0.086(19) 0.110(17)
C45B 0.243(18) 0.46(4) 0.108(14) 0.017(17) -0.058(13) 0.27(2)
C46B 0.041(4) 0.057(5) 0.057(5) -0.012(4) -0.021(4) 0.000(4)
C47B 0.063(6) 0.076(7) 0.123(10) -0.005(6) -0.020(6) -0.014(5)
C48B 0.046(5) 0.109(9) 0.139(11) -0.026(8) -0.021(6) -0.013(5)
C49B 0.087(10) 0.145(14) 0.237(16) 0.111(13) 0.004(11) -0.011(9)
C50B 0.096(11) 0.080(9) 0.44(3) -0.091(15) 0.085(16) -0.018(7)
C51B 0.046(4) 0.067(5) 0.037(4) -0.005(4) -0.004(3) 0.003(4)
C52B 0.083(6) 0.089(7) 0.021(4) -0.008(4) -0.002(4) -0.015(5)
C53B 0.29(2) 0.45(3) 0.143(16) -0.21(2) -0.118(16) 0.24(2)
C54B 0.48(4) 0.148(15) 0.028(7) 0.019(8) -0.003(14) -0.010(16)
C55B 0.193(14) 0.27(2) 0.068(9) -0.077(11) 0.035(10) -0.148(15)
C56B 0.056(5) 0.067(5) 0.032(4) 0.021(4) -0.014(3) -0.001(4)
C57B 0.095(7) 0.093(7) 0.064(7) 0.052(6) -0.020(5) -0.018(6)
C58B 0.167(16) 0.190(17) 0.22(2) 0.136(14) 0.100(15) 0.051(14)
C59B 0.135(11) 0.130(11) 0.103(11) 0.087(9) -0.029(8) -0.010(9)
C60B 0.31(2) 0.110(11) 0.099(11) 0.059(8) -0.050(11) -0.122(13)
C61B 0.053(4) 0.044(4) 0.028(4) 0.007(3) 0.012(3) 0.009(3)
C62B 0.068(5) 0.049(4) 0.032(4) 0.007(3) 0.017(3) 0.024(4)
C63B 0.054(5) 0.106(7) 0.037(5) 0.006(4) 0.014(4) 0.019(5)
C64B 0.144(11) 0.090(7) 0.047(6) 0.016(5) 0.022(6) 0.072(7)
C65B 0.078(6) 0.059(5) 0.027(4) 0.008(3) 0.017(4) 0.023(4)
C66B 0.041(4) 0.046(4) 0.028(4) -0.004(3) 0.003(3) 0.008(3)
C67B 0.084(6) 0.041(4) 0.052(5) -0.008(4) -0.016(4) -0.005(4)
C68B 0.107(10) 0.146(16) 0.29(3) 0.013(15) -0.016(12) -0.075(9)
C69B 0.44(3) 0.060(8) 0.206(16) 0.081(10) -0.24(2) -0.116(12)
C70B 0.39(3) 0.047(7) 0.104(10) -0.022(7) -0.004(15) 0.018(12)
C71B 0.036(3) 0.032(3) 0.028(3) 0.007(3) 0.014(3) 0.009(3)
C72B 0.068(5) 0.059(5) 0.044(4) 0.021(4) 0.021(4) 0.040(4)
C73B 0.088(7) 0.096(8) 0.088(7) 0.021(6) -0.006(6) 0.064(6)
C74B 0.114(8) 0.047(5) 0.079(7) 0.026(5) 0.022(6) 0.036(5)
C75B 0.100(8) 0.113(9) 0.096(8) 0.047(7) 0.058(7) 0.079(7)
C76B 0.018(3) 0.035(3) 0.025(3) 0.006(2) 0.004(2) 0.007(2)
C77B 0.033(3) 0.032(3) 0.028(3) 0.008(2) 0.000(3) 0.009(3)
C78B 0.044(4) 0.032(3) 0.024(3) 0.013(2) 0.002(3) 0.004(3)
C91B 0.085(7) 0.071(6) 0.069(7) 0.018(5) 0.003(5) 0.031(5)
C92B 0.127(12) 0.122(12) 0.28(2) 0.111(14) -0.079(14) -0.020(9)
C93B 0.045(4) 0.071(5) 0.050(5) 0.007(4) -0.015(4) 0.026(4)
C95B 0.044(4) 0.069(5) 0.069(6) 0.006(4) -0.013(4) 0.019(4)
C96B 0.090(10) 0.091(10) 0.28(2) 0.061(12) 0.036(12) 0.005(8)
C97B 0.090(9) 0.107(10) 0.109(11) 0.017(8) -0.013(8) -0.012(7)
Cr1A 0.0299(5) 0.0290(5) 0.0233(5) 0.0057(4) 0.0054(4) 0.0083(4)
Cr2A 0.0361(6) 0.0327(5) 0.0205(5) 0.0032(4) 0.0030(4) 0.0013(4)
Cr3A 0.0366(6) 0.0314(5) 0.0260(6) 0.0041(4) 0.0013(4) 0.0044(4)
Cr4A 0.0323(5) 0.0357(6) 0.0282(6) 0.0011(4) 0.0011(4) 0.0014(4)
Cr5A 0.0235(5) 0.0409(6) 0.0290(6) -0.0018(4) 0.0064(4) 0.0050(4)
Cr6A 0.0237(5) 0.0711(8) 0.0313(6) -0.0137(6) 0.0055(4) 0.0091(5)
Cr7A 0.0252(5) 0.0348(6) 0.0323(6) 0.0019(4) 0.0040(4) 0.0063(4)
Cr8A 0.016(3) 0.015(2) 0.021(3) -0.005(2) -0.007(2) 0.008(2)
Cr1B 0.037(5) 0.011(2) 0.027(5) 0.004(2) 0.014(3) 0.006(2)
Cr2B 0.0329(5) 0.0368(5) 0.0194(5) 0.0069(4) 0.0079(4) 0.0162(4)
Cr3B 0.0265(5) 0.0396(6) 0.0271(6) 0.0062(4) 0.0078(4) 0.0102(4)
Cr4B 0.0296(5) 0.0406(6) 0.0410(7) 0.0135(5) 0.0078(5) 0.0141(5)
Cr5B 0.0434(7) 0.0708(9) 0.0418(7) -0.0117(6) -0.0225(5) 0.0330(6)
Cr6B 0.0384(6) 0.0767(9) 0.0284(7) -0.0018(6) -0.0133(5) 0.0182(6)
Cr7B 0.0422(6) 0.0567(7) 0.0240(6) 0.0093(5) 0.0041(5) 0.0143(5)
Cr8B 0.0312(5) 0.0350(6) 0.0200(5) 0.0035(4) 0.0043(4) 0.0034(4)
Cu1C 0.1737(18) 0.0448(7) 0.0346(7) 0.0248(6) -0.0172(9) -0.0297(9)
F1A 0.0312(17) 0.0330(18) 0.0220(18) 0.0050(13) 0.0079(14) 0.0042(14)
F2A 0.0371(19) 0.0326(18) 0.0271(19) 0.0035(14) 0.0014(15) 0.0042(15)
F3A 0.0369(19) 0.0327(18) 0.0250(19) 0.0012(14) 0.0037(15) 0.0068(15)
F4A 0.0299(18) 0.0320(18) 0.030(2) 0.0024(14) 0.0028(14) 0.0006(14)
F5A 0.0237(17) 0.046(2) 0.0260(19) -0.0004(15) 0.0061(14) 0.0085(15)
F6A 0.0258(17) 0.045(2) 0.038(2) -0.0052(16) 0.0015(15) 0.0089(16)
F7A 0.0252(17) 0.0305(18) 0.042(2) -0.0014(15) 0.0048(15) 0.0045(14)
F8A 0.0311(18) 0.0385(19) 0.031(2) -0.0020(15) 0.0000(15) 0.0142(15)
F1B 0.0299(17) 0.0381(19) 0.0203(17) 0.0065(14) 0.0050(13) 0.0145(15)
F2B 0.0331(18) 0.0356(18) 0.0249(18) 0.0062(14) 0.0050(14) 0.0131(15)
F3B 0.0278(17) 0.0350(18) 0.0261(19) 0.0036(14) 0.0059(14) 0.0068(14)
F4B 0.0283(18) 0.0357(19) 0.040(2) 0.0059(16) -0.0024(15) 0.0065(15)
F5B 0.0320(18) 0.043(2) 0.028(2) 0.0045(15) -0.0123(15) 0.0088(16)
F6B 0.0343(19) 0.043(2) 0.026(2) 0.0026(15) -0.0006(15) 0.0060(16)
F7B 0.0321(18) 0.0385(19) 0.029(2) 0.0041(15) 0.0021(15) 0.0093(15)
F8B 0.0262(17) 0.0368(19) 0.0256(19) 0.0005(14) 0.0068(14) -0.0002(14)
N94A 0.075(6) 0.124(9) 0.129(9) 0.062(7) 0.057(6) 0.048(6)
N94B 0.061(6) 0.098(8) 0.31(2) 0.097(11) -0.031(9) 0.010(6)
N1C 0.196(10) 0.103(7) 0.072(7) 0.026(5) -0.021(7) 0.033(7)
N2C 0.053(5) 0.091(8) 0.199(13) 0.110(8) 0.023(7) 0.015(5)
N1CA 0.086(5) 0.077(5) 0.068(5) 0.036(4) 0.017(4) 0.027(4)
Ni1A 0.0299(5) 0.0290(5) 0.0233(5) 0.0057(4) 0.0054(4) 0.0083(4)
Ni8A 0.045(5) 0.054(5) 0.029(4) 0.010(3) 0.014(3) 0.011(4)
Ni1B 0.017(4) 0.052(4) 0.010(5) 0.005(3) -0.002(3) 0.013(3)
Ni8B 0.0312(5) 0.0350(6) 0.0200(5) 0.0035(4) 0.0043(4) 0.0034(4)
O1A 0.040(2) 0.052(3) 0.025(2) 0.004(2) 0.0053(19) 0.018(2)
O2A 0.045(3) 0.062(3) 0.023(2) -0.005(2) 0.008(2) 0.009(2)
O3A 0.037(2) 0.033(2) 0.041(3) 0.0121(19) -0.004(2) 0.0035(19)
O4A 0.043(3) 0.041(3) 0.037(3) 0.017(2) -0.002(2) -0.003(2)
O5A 0.046(3) 0.059(3) 0.018(2) 0.005(2) -0.001(2) 0.010(2)
O6A 0.044(3) 0.053(3) 0.030(3) 0.013(2) 0.003(2) 0.007(2)
O7A 0.042(3) 0.033(2) 0.040(3) 0.000(2) -0.002(2) 0.004(2)
O8A 0.040(2) 0.028(2) 0.031(3) -0.0010(18) 0.0036(19) 0.0021(19)
O9A 0.044(3) 0.050(3) 0.029(3) 0.005(2) -0.003(2) 0.009(2)
O10A 0.041(3) 0.052(3) 0.036(3) -0.002(2) 0.003(2) -0.007(2)
O11A 0.045(3) 0.036(2) 0.046(3) 0.011(2) 0.007(2) 0.011(2)
O12A 0.050(3) 0.049(3) 0.035(3) 0.010(2) 0.005(2) 0.016(2)
O13A 0.031(2) 0.073(4) 0.041(3) 0.003(3) -0.002(2) 0.006(2)
O14A 0.025(2) 0.079(4) 0.043(3) -0.004(3) 0.002(2) 0.011(2)
O15A 0.055(3) 0.030(2) 0.032(3) -0.0012(19) 0.008(2) -0.003(2)
O16A 0.055(3) 0.037(3) 0.036(3) 0.007(2) 0.001(2) 0.001(2)
O17A 0.034(3) 0.081(4) 0.037(3) -0.002(3) 0.011(2) -0.003(3)
O18A 0.028(3) 0.106(5) 0.039(3) -0.010(3) 0.009(2) 0.007(3)
O19A 0.046(3) 0.041(3) 0.049(3) -0.015(2) -0.010(2) 0.017(2)
O20A 0.032(3) 0.055(3) 0.068(4) -0.024(3) -0.003(2) 0.012(2)
O21A 0.034(3) 0.091(4) 0.045(3) -0.027(3) 0.002(2) 0.016(3)
O22A 0.027(2) 0.052(3) 0.032(3) 0.000(2) 0.0014(19) 0.003(2)
O23A 0.030(2) 0.080(4) 0.035(3) 0.017(3) 0.008(2) 0.005(2)
O24A 0.036(3) 0.036(2) 0.063(3) 0.012(2) 0.020(2) 0.009(2)
O25A 0.029(2) 0.047(3) 0.034(3) 0.012(2) -0.0010(19) 0.006(2)
O26A 0.030(2) 0.038(2) 0.027(2) 0.0034(18) 0.0009(18) 0.0072(18)
O27A 0.034(2) 0.033(2) 0.034(3) 0.0024(18) 0.0054(19) 0.0089(19)
O28A 0.042(2) 0.036(2) 0.028(2) 0.0000(18) 0.0007(19) 0.013(2)
O29A 0.040(2) 0.036(2) 0.036(3) 0.0034(19) -0.001(2) 0.006(2)
O30A 0.033(2) 0.040(2) 0.035(3) 0.008(2) 0.0065(19) 0.0103(19)
O31A 0.029(2) 0.029(2) 0.031(2) 0.0040(17) 0.0058(17) 0.0105(17)
O32A 0.043(2) 0.035(2) 0.028(3) 0.0050(18) 0.0108(19) 0.013(2)
O1B 0.025(2) 0.057(3) 0.022(2) 0.0031(19) 0.0019(17) 0.016(2)
O2B 0.043(3) 0.054(3) 0.023(2) -0.003(2) 0.0012(19) 0.020(2)
O3B 0.061(3) 0.031(2) 0.030(3) 0.0087(18) 0.021(2) 0.013(2)
O4B 0.050(3) 0.043(3) 0.029(2) 0.0180(19) 0.016(2) 0.021(2)
O5B 0.036(2) 0.051(3) 0.026(2) 0.0076(19) 0.0123(19) 0.020(2)
O6B 0.044(3) 0.068(3) 0.027(3) 0.013(2) 0.013(2) 0.019(2)
O7B 0.036(2) 0.036(2) 0.037(3) 0.0069(19) 0.016(2) 0.0136(19)
O8B 0.029(2) 0.038(2) 0.032(2) -0.0022(18) 0.0025(18) 0.0110(18)
O9B 0.037(3) 0.056(3) 0.037(3) 0.000(2) 0.008(2) 0.018(2)
O10B 0.060(3) 0.073(4) 0.048(3) 0.019(3) 0.021(3) 0.046(3)
O11B 0.039(3) 0.044(3) 0.043(3) 0.019(2) 0.008(2) 0.005(2)
O12B 0.034(3) 0.051(3) 0.063(4) 0.025(3) 0.006(2) 0.006(2)
O13B 0.031(3) 0.091(4) 0.064(4) 0.032(3) 0.011(3) 0.031(3)
O14B 0.066(4) 0.193(9) 0.065(5) -0.030(5) -0.026(3) 0.088(5)
O15B 0.058(3) 0.035(2) 0.036(3) 0.007(2) 0.001(2) 0.015(2)
O16B 0.150(7) 0.048(3) 0.040(3) 0.008(3) 0.006(4) 0.046(4)
O17B 0.137(7) 0.156(8) 0.053(4) -0.014(5) -0.041(4) 0.109(6)
O18B 0.091(5) 0.194(9) 0.034(4) 0.014(4) -0.014(3) 0.093(6)
O19B 0.038(3) 0.091(5) 0.077(5) -0.035(4) 0.003(3) -0.011(3)
O20B 0.032(3) 0.075(4) 0.093(5) -0.042(4) 0.000(3) 0.002(3)
O21B 0.067(4) 0.182(8) 0.040(4) -0.038(4) -0.027(3) 0.060(5)
O22B 0.076(4) 0.091(4) 0.027(3) 0.004(3) 0.000(3) 0.041(3)
O23B 0.077(4) 0.092(5) 0.061(4) 0.049(4) 0.014(3) 0.034(4)
O24B 0.045(3) 0.080(4) 0.070(4) 0.048(3) 0.004(3) 0.009(3)
O25B 0.059(3) 0.100(5) 0.032(3) 0.021(3) 0.014(3) 0.038(3)
O26B 0.045(3) 0.041(3) 0.026(2) 0.0037(19) 0.007(2) 0.008(2)
O27B 0.059(3) 0.047(3) 0.027(3) 0.000(2) -0.009(2) 0.013(2)
O28B 0.046(3) 0.038(2) 0.027(2) 0.0037(19) 0.000(2) -0.004(2)
O29B 0.049(3) 0.035(2) 0.030(3) 0.0015(19) 0.005(2) 0.012(2)
O30B 0.038(2) 0.040(2) 0.024(2) 0.0046(18) 0.0046(18) 0.016(2)
O31B 0.029(2) 0.032(2) 0.021(2) 0.0041(17) 0.0052(16) 0.0036(17)
O32B 0.037(2) 0.031(2) 0.023(2) 0.0044(17) 0.0051(18) 0.0076(18)
O1C 0.086(5) 0.077(5) 0.068(5) 0.036(4) 0.017(4) 0.027(4)
O2C 0.088(8) 0.054(6) 0.040(6) 0.006(4) 0.015(5) 0.027(6)
O3C 0.069(7) 0.116(11) 0.075(9) 0.004(8) 0.015(6) 0.036(8)
O4C 0.093(7) 0.132(9) 0.192(12) 0.102(7) -0.058(7) -0.034(6)
O5C 0.102(5) 0.062(4) 0.071(5) 0.034(3) 0.015(4) 0.026(4)
O6C 0.080(6) 0.120(8) 0.44(2) 0.136(11) 0.077(10) 0.034(6)
O7C 0.064(6) 0.041(5) 0.031(5) 0.003(4) -0.003(4) -0.006(4)
O1CA 0.160(17) 0.142(16) 0.153(18) 0.061(12) 0.076(15) 0.106(15)
O2CA 0.101(9) 0.071(9) 0.064(9) 0.038(7) 0.048(7) 0.047(8)
O3CA 0.196(10) 0.103(7) 0.072(7) 0.026(5) -0.021(7) 0.033(7)
O7CA 0.100(12) 0.049(7) 0.038(8) 0.008(6) -0.029(7) -0.005(7)
O1D 0.087(10) 0.103(11) 0.112(12) 0.043(9) -0.006(8) 0.059(9)
C1D 0.145(16) 0.083(12) 0.080(14) -0.023(10) -0.070(12) 0.074(11)
C2D 0.071(11) 0.118(15) 0.071(13) -0.071(12) -0.024(9) 0.034(11)
C3D 0.104(14) 0.14(2) 0.102(17) -0.043(14) -0.051(11) 0.069(14)
O1E 0.062(9) 0.127(14) 0.065(10) -0.025(9) 0.000(7) 0.049(10)
C1E 0.023(7) 0.027(7) 0.050(9) -0.002(6) 0.015(6) -0.002(5)
C2E 0.029(7) 0.027(7) 0.051(9) -0.002(6) 0.022(6) 0.000(6)
C3E 0.033(8) 0.040(9) 0.067(12) -0.029(8) -0.002(8) 0.001(7)
O1F 0.26(3) 0.16(2) 0.21(3) 0.04(2) 0.16(3) 0.07(2)
C1F 0.119(17) 0.115(19) 0.13(2) 0.013(16) 0.040(16) 0.045(16)
C2F 0.113(11) 0.145(13) 0.171(15) 0.070(11) 0.036(11) 0.015(10)
C3F 0.113(19) 0.14(2) 0.13(2) -0.026(17) 0.008(15) 0.060(16)
O1FA 0.081(11) 0.056(9) 0.090(12) 0.010(8) 0.005(9) 0.015(7)
C1FA 0.065(12) 0.064(11) 0.062(13) -0.009(8) -0.003(10) 0.011(9)
C2FA 0.081(14) 0.062(12) 0.073(14) -0.007(9) 0.007(11) 0.020(9)
C3FA 0.113(11) 0.145(13) 0.171(15) 0.070(11) 0.036(11) 0.015(10)
O1X 0.190(13) 0.172(12) 0.167(13) 0.031(10) -0.006(10) 0.070(11)
C1G 0.072(6) 0.049(5) 0.055(5) 0.002(4) 0.015(4) 0.014(4)
O1G 0.118(6) 0.035(3) 0.055(4) 0.005(3) 0.027(4) 0.016(3)
C2G 0.065(5) 0.025(3) 0.042(4) -0.002(3) 0.007(4) 0.003(3)
C3G 0.060(5) 0.069(6) 0.049(5) -0.003(4) -0.013(4) 0.021(4)
O1H 0.13(2) 0.28(4) 0.073(14) -0.052(18) 0.002(13) 0.12(2)
C1H 0.23(2) 0.145(15) 0.22(2) 0.063(15) 0.017(19) -0.036(15)
C2H 0.085(17) 0.082(15) 0.16(2) 0.020(15) 0.068(17) 0.041(13)
C3H 0.16(3) 0.082(16) 0.17(3) 0.020(18) 0.06(3) 0.01(2)
O1HA 0.48(12) 0.62(13) 0.44(10) 0.38(10) 0.22(9) 0.20(10)
C1HA 0.23(2) 0.145(15) 0.22(2) 0.063(15) 0.017(19) -0.036(15)
C2HA 0.17(3) 0.14(2) 0.22(3) 0.03(2) 0.01(2) -0.01(2)
C3HA 0.28(5) 0.13(3) 0.22(4) 0.04(3) -0.06(4) 0.01(3)
O1IA 0.31(3) 0.134(14) 0.070(10) -0.016(9) -0.061(13) 0.097(16)
C1IA 0.144(13) 0.105(11) 0.209(19) -0.012(11) -0.002(12) 0.030(10)
C2IA 0.155(15) 0.079(11) 0.114(15) -0.004(10) -0.027(12) 0.070(10)
C3IA 0.182(16) 0.167(17) 0.212(19) -0.038(15) 0.086(16) 0.018(13)
O1I 0.19(3) 0.14(3) 0.26(5) 0.07(3) 0.07(4) 0.00(2)
C1I 0.144(13) 0.105(11) 0.209(19) -0.012(11) -0.002(12) 0.030(10)
C2I 0.18(2) 0.13(2) 0.19(3) -0.02(2) 0.02(2) 0.03(2)
C3I 0.182(16) 0.167(17) 0.212(19) -0.038(15) 0.086(16) 0.018(13)
O1J 0.110(11) 0.043(6) 0.054(8) 0.009(5) 0.028(8) 0.014(8)
C1J 0.086(6) 0.046(4) 0.061(6) 0.002(4) 0.023(5) 0.014(4)
C2J 0.085(10) 0.045(8) 0.063(10) 0.000(7) 0.003(7) 0.013(7)
C3J 0.098(13) 0.122(18) 0.13(2) 0.066(15) -0.030(13) 0.022(12)
O1JA 0.26(5) 0.049(12) 0.052(15) 0.008(9) 0.01(2) -0.02(2)
C1JA 0.086(6) 0.046(4) 0.061(6) 0.002(4) 0.023(5) 0.014(4)
C2JA 0.057(11) 0.027(8) 0.058(13) -0.005(7) 0.012(9) 0.014(8)
C3JA 0.23(4) 0.025(9) 0.15(3) -0.031(14) 0.16(3) -0.023(16)

loop_
_atom_type_symbol
_atom_type_description
_atom_type_scat_dispersion_real
_atom_type_scat_dispersion_imag
_atom_type_scat_source
C C 0.0181 0.0091 'International Tables Vol C Tables 4.2.6.8 and 6.1.1.4'
Cr Cr -0.1635 2.4439 'International Tables Vol C Tables 4.2.6.8 and 6.1.1.4'
Cu Cu -1.9646 0.5888 'International Tables Vol C Tables 4.2.6.8 and 6.1.1.4'
F F 0.0727 0.0534 'International Tables Vol C Tables 4.2.6.8 and 6.1.1.4'
N N 0.0311 0.018 'International Tables Vol C Tables 4.2.6.8 and 6.1.1.4'
O O 0.0492 0.0322 'International Tables Vol C Tables 4.2.6.8 and 6.1.1.4'
Ni Ni -3.0029 0.5091 'International Tables Vol C Tables 4.2.6.8 and 6.1.1.4'
H H 0 0 'International Tables Vol C Tables 4.2.6.8 and 6.1.1.4'

loop_
_geom_angle_atom_site_label_1
_geom_angle_atom_site_label_2
_geom_angle_atom_site_label_3
_geom_angle
O1A C1A O2A 125.7(6)
O1A C1A C2A 118.1(7)
O2A C1A C2A 116.2(7)
C5A C2A C4A 111.6(9)
C5A C2A C3A 108.3(9)
C4A C2A C3A 108.9(9)
C5A C2A C1A 111.4(8)
C4A C2A C1A 109.9(8)
C3A C2A C1A 106.6(7)
C2A C3A H3A1 109.5
C2A C3A H3A2 109.5
H3A1 C3A H3A2 109.5
C2A C3A H3A3 109.5
H3A1 C3A H3A3 109.5
H3A2 C3A H3A3 109.5
C2A C4A H4A1 109.5
C2A C4A H4A2 109.5
H4A1 C4A H4A2 109.5
C2A C4A H4A3 109.5
H4A1 C4A H4A3 109.5
H4A2 C4A H4A3 109.5
C2A C5A H5A1 109.5
C2A C5A H5A2 109.5
H5A1 C5A H5A2 109.5
C2A C5A H5A3 109.5
H5A1 C5A H5A3 109.5
H5A2 C5A H5A3 109.5
O3A C6A O4A 125.7(6)
O3A C6A C7A 119.1(6)
O4A C6A C7A 115.2(6)
C8A C7A C10A 112.3(11)
C8A C7A C9A 110.8(13)
C10A C7A C9A 106.1(13)
C8A C7A C6A 112.2(8)
C10A C7A C6A 109.5(9)
C9A C7A C6A 105.5(8)
C7A C8A H8A1 109.5
C7A C8A H8A2 109.5
H8A1 C8A H8A2 109.5
C7A C8A H8A3 109.5
H8A1 C8A H8A3 109.5
H8A2 C8A H8A3 109.5
C7A C9A H9A1 109.5
C7A C9A H9A2 109.5
H9A1 C9A H9A2 109.5
C7A C9A H9A3 109.5
H9A1 C9A H9A3 109.5
H9A2 C9A H9A3 109.5
C7A C10A H10A 109.5
C7A C10A H10B 109.5
H10A C10A H10B 109.5
C7A C10A H10C 109.5
H10A C10A H10C 109.5
H10B C10A H10C 109.5
O5A C11A O6A 126.0(6)
O5A C11A C12A 117.6(6)
O6A C11A C12A 116.4(6)
C14A C12A C11A 106.2(6)
C14A C12A C15A 110.7(7)
C11A C12A C15A 110.4(6)
C14A C12A C13A 110.7(7)
C11A C12A C13A 107.7(6)
C15A C12A C13A 111.1(7)
C12A C13A H13A 109.5
C12A C13A H13B 109.5
H13A C13A H13B 109.5
C12A C13A H13C 109.5
H13A C13A H13C 109.5
H13B C13A H13C 109.5
C12A C14A H14A 109.5
C12A C14A H14B 109.5
H14A C14A H14B 109.5
C12A C14A H14C 109.5
H14A C14A H14C 109.5
H14B C14A H14C 109.5
C12A C15A H15A 109.5
C12A C15A H15B 109.5
H15A C15A H15B 109.5
C12A C15A H15C 109.5
H15A C15A H15C 109.5
H15B C15A H15C 109.5
O8A C16A O7A 124.6(6)
O8A C16A C17A 117.8(6)
O7A C16A C17A 117.6(6)
C18A C17A C16A 107.7(6)
C18A C17A C20A 111.4(7)
C16A C17A C20A 111.0(6)
C18A C17A C19A 109.3(7)
C16A C17A C19A 108.0(6)
C20A C17A C19A 109.4(7)
C17A C18A H18A 109.5
C17A C18A H18B 109.5
H18A C18A H18B 109.5
C17A C18A H18C 109.5
H18A C18A H18C 109.5
H18B C18A H18C 109.5
C17A C19A H19A 109.5
C17A C19A H19B 109.5
H19A C19A H19B 109.5
C17A C19A H19C 109.5
H19A C19A H19C 109.5
H19B C19A H19C 109.5
C17A C20A H20A 109.5
C17A C20A H20B 109.5
H20A C20A H20B 109.5
C17A C20A H20C 109.5
H20A C20A H20C 109.5
H20B C20A H20C 109.5
O10A C21A O9A 125.7(6)
O10A C21A C22A 117.6(6)
O9A C21A C22A 116.6(6)
C25A C22A C23A 109.8(7)
C25A C22A C24A 109.6(7)
C23A C22A C24A 110.6(8)
C25A C22A C21A 111.6(6)
C23A C22A C21A 108.0(6)
C24A C22A C21A 107.1(6)
C22A C23A H23A 109.5
C22A C23A H23B 109.5
H23A C23A H23B 109.5
C22A C23A H23C 109.5
H23A C23A H23C 109.5
H23B C23A H23C 109.5
C22A C24A H24A 109.5
C22A C24A H24B 109.5
H24A C24A H24B 109.5
C22A C24A H24C 109.5
H24A C24A H24C 109.5
H24B C24A H24C 109.5
C22A C25A H25A 109.5
C22A C25A H25B 109.5
H25A C25A H25B 109.5
C22A C25A H25C 109.5
H25A C25A H25C 109.5
H25B C25A H25C 109.5
O12A C26A O11A 125.2(7)
O12A C26A C27A 118.2(7)
O11A C26A C27A 116.7(7)
C28A C27A C30A 111.0(12)
C28A C27A C29A 110.8(11)
C30A C27A C29A 108.6(8)
C28A C27A C26A 104.9(7)
C30A C27A C26A 110.5(7)
C29A C27A C26A 111.0(7)
C27A C28A H28A 109.5
C27A C28A H28B 109.5
H28A C28A H28B 109.5
C27A C28A H28C 109.5
H28A C28A H28C 109.5
H28B C28A H28C 109.5
C27A C29A H29A 109.5
C27A C29A H29B 109.5
H29A C29A H29B 109.5
C27A C29A H29C 109.5
H29A C29A H29C 109.5
H29B C29A H29C 109.5
C27A C30A H30A 109.5
C27A C30A H30B 109.5
H30A C30A H30B 109.5
C27A C30A H30C 109.5
H30A C30A H30C 109.5
H30B C30A H30C 109.5
O13A C31A O14A 125.1(6)
O13A C31A C32A 119.0(7)
O14A C31A C32A 115.7(6)
C35A C32A C33A 111.7(7)
C35A C32A C31A 110.5(7)
C33A C32A C31A 108.8(6)
C35A C32A C34A 108.7(7)
C33A C32A C34A 110.3(7)
C31A C32A C34A 106.7(6)
C32A C33A H33A 109.5
C32A C33A H33B 109.5
H33A C33A H33B 109.5
C32A C33A H33C 109.5
H33A C33A H33C 109.5
H33B C33A H33C 109.5
C32A C34A H34A 109.5
C32A C34A H34B 109.5
H34A C34A H34B 109.5
C32A C34A H34C 109.5
H34A C34A H34C 109.5
H34B C34A H34C 109.5
C32A C35A H35A 109.5
C32A C35A H35B 109.5
H35A C35A H35B 109.5
C32A C35A H35C 109.5
H35A C35A H35C 109.5
H35B C35A H35C 109.5
O15A C36A O16A 124.5(6)
O15A C36A C37A 116.4(6)
O16A C36A C37A 119.1(7)
C38A C37A C39A 112.1(9)
C38A C37A C36A 110.1(7)
C39A C37A C36A 105.5(7)
C38A C37A C40A 111.0(8)
C39A C37A C40A 108.4(8)
C36A C37A C40A 109.6(7)
C37A C38A H38A 109.5
C37A C38A H38B 109.5
H38A C38A H38B 109.5
C37A C38A H38C 109.5
H38A C38A H38C 109.5
H38B C38A H38C 109.5
C37A C39A H39A 109.5
C37A C39A H39B 109.5
H39A C39A H39B 109.5
C37A C39A H39C 109.5
H39A C39A H39C 109.5
H39B C39A H39C 109.5
C37A C40A H40A 109.5
C37A C40A H40B 109.5
H40A C40A H40B 109.5
C37A C40A H40C 109.5
H40A C40A H40C 109.5
H40B C40A H40C 109.5
O17A C41A O18A 124.8(6)
O17A C41A C42A 117.0(7)
O18A C41A C42A 118.1(7)
C44A C42A C41A 107.3(7)
C44A C42A C43A 109.7(9)
C41A C42A C43A 111.4(7)
C44A C42A C45A 109.4(9)
C41A C42A C45A 107.9(7)
C43A C42A C45A 111.1(9)
C42A C43A H43A 109.5
C42A C43A H43B 109.5
H43A C43A H43B 109.5
C42A C43A H43C 109.5
H43A C43A H43C 109.5
H43B C43A H43C 109.5
C42A C44A H44A 109.5
C42A C44A H44B 109.5
H44A C44A H44B 109.5
C42A C44A H44C 109.5
H44A C44A H44C 109.5
H44B C44A H44C 109.5
C42A C45A H45A 109.5
C42A C45A H45B 109.5
H45A C45A H45B 109.5
C42A C45A H45C 109.5
H45A C45A H45C 109.5
H45B C45A H45C 109.5
O20A C46A O19A 125.9(7)
O20A C46A C47A 118.1(7)
O19A C46A C47A 116.0(7)
C50A C47A C48A 111.8(9)
C50A C47A C46A 111.5(8)
C48A C47A C46A 106.9(7)
C50A C47A C49A 110.8(11)
C48A C47A C49A 107.8(8)
C46A C47A C49A 107.9(8)
C47A C48A H48A 109.5
C47A C48A H48B 109.5
H48A C48A H48B 109.5
C47A C48A H48C 109.5
H48A C48A H48C 109.5
H48B C48A H48C 109.5
C47A C49A H49A 109.5
C47A C49A H49B 109.5
H49A C49A H49B 109.5
C47A C49A H49C 109.5
H49A C49A H49C 109.5
H49B C49A H49C 109.5
C47A C50A H50A 109.5
C47A C50A H50B 109.5
H50A C50A H50B 109.5
C47A C50A H50C 109.5
H50A C50A H50C 109.5
H50B C50A H50C 109.5
O22A C51A O21A 124.7(7)
O22A C51A C52A 117.5(6)
O21A C51A C52A 117.7(6)
C54A C52A C55A 113.9(9)
C54A C52A C51A 105.6(7)
C55A C52A C51A 111.1(7)
C54A C52A C53A 107.6(10)
C55A C52A C53A 110.4(7)
C51A C52A C53A 107.9(7)
C52A C53A H53A 109.5
C52A C53A H53B 109.5
H53A C53A H53B 109.5
C52A C53A H53C 109.5
H53A C53A H53C 109.5
H53B C53A H53C 109.5
C52A C54A H54A 109.5
C52A C54A H54B 109.5
H54A C54A H54B 109.5
C52A C54A H54C 109.5
H54A C54A H54C 109.5
H54B C54A H54C 109.5
C52A C55A H55A 109.5
C52A C55A H55B 109.5
H55A C55A H55B 109.5
C52A C55A H55C 109.5
H55A C55A H55C 109.5
H55B C55A H55C 109.5
O24A C56A O23A 123.5(7)
O24A C56A C57A 118.7(7)
O23A C56A C57A 117.8(6)
C58A C57A C59A 111.9(8)
C58A C57A C56A 111.0(8)
C59A C57A C56A 107.9(7)
C58A C57A C60A 108.7(9)
C59A C57A C60A 109.5(8)
C56A C57A C60A 107.6(7)
C57A C58A H58A 109.5
C57A C58A H58B 109.5
H58A C58A H58B 109.5
C57A C58A H58C 109.5
H58A C58A H58C 109.5
H58B C58A H58C 109.5
C57A C59A H59A 109.5
C57A C59A H59B 109.5
H59A C59A H59B 109.5
C57A C59A H59C 109.5
H59A C59A H59C 109.5
H59B C59A H59C 109.5
C57A C60A H60A 109.5
C57A C60A H60B 109.5
H60A C60A H60B 109.5
C57A C60A H60C 109.5
H60A C60A H60C 109.5
H60B C60A H60C 109.5
O26A C61A O25A 126.0(6)
O26A C61A C62A 117.1(5)
O25A C61A C62A 116.9(6)
C61A C62A C65A 111.3(5)
C61A C62A C64A 107.9(6)
C65A C62A C64A 110.6(6)
C61A C62A C63A 106.1(6)
C65A C62A C63A 110.8(6)
C64A C62A C63A 110.0(7)
C62A C63A H63A 109.5
C62A C63A H63B 109.5
H63A C63A H63B 109.5
C62A C63A H63C 109.5
H63A C63A H63C 109.5
H63B C63A H63C 109.5
C62A C64A H64A 109.5
C62A C64A H64B 109.5
H64A C64A H64B 109.5
C62A C64A H64C 109.5
H64A C64A H64C 109.5
H64B C64A H64C 109.5
C62A C65A H65A 109.5
C62A C65A H65B 109.5
H65A C65A H65B 109.5
C62A C65A H65C 109.5
H65A C65A H65C 109.5
H65B C65A H65C 109.5
O28A C66A O27A 125.0(6)
O28A C66A C67A 119.3(6)
O27A C66A C67A 115.7(6)
C69A C67A C70A 119.3(10)
C69A C67A C66A 112.2(7)
C70A C67A C66A 109.6(7)
C69A C67A C68A 104.4(10)
C70A C67A C68A 103.9(9)
C66A C67A C68A 106.0(7)
C67A C68A H68A 109.5
C67A C68A H68B 109.5
H68A C68A H68B 109.5
C67A C68A H68C 109.5
H68A C68A H68C 109.5
H68B C68A H68C 109.5
C67A C69A H69A 109.5
C67A C69A H69B 109.5
H69A C69A H69B 109.5
C67A C69A H69C 109.5
H69A C69A H69C 109.5
H69B C69A H69C 109.5
C67A C70A H70A 109.5
C67A C70A H70B 109.5
H70A C70A H70B 109.5
C67A C70A H70C 109.5
H70A C70A H70C 109.5
H70B C70A H70C 109.5
O30A C71A O29A 126.9(6)
O30A C71A C72A 118.8(6)
O29A C71A C72A 114.4(6)
C74A C72A C73A 110.7(7)
C74A C72A C71A 110.4(7)
C73A C72A C71A 108.8(6)
C74A C72A C75A 110.3(9)
C73A C72A C75A 108.8(9)
C71A C72A C75A 107.8(6)
C72A C73A H73A 109.5
C72A C73A H73B 109.5
H73A C73A H73B 109.5
C72A C73A H73C 109.5
H73A C73A H73C 109.5
H73B C73A H73C 109.5
C72A C74A H74A 109.5
C72A C74A H74B 109.5
H74A C74A H74B 109.5
C72A C74A H74C 109.5
H74A C74A H74C 109.5
H74B C74A H74C 109.5
C72A C75A H75A 109.5
C72A C75A H75B 109.5
H75A C75A H75B 109.5
C72A C75A H75C 109.5
H75A C75A H75C 109.5
H75B C75A H75C 109.5
O31A C76A O32A 126.2(6)
O31A C76A C77A 117.8(6)
O32A C76A C77A 116.0(6)
C78A C77A C76A 121.5(6)
C77A C78A C79A 126.0(6)
C80A C79A C84A 120
C80A C79A C78A 122.6(4)
C84A C79A C78A 117.3(4)
C79A C80A C81A 120
C79A C80A H80A 120
C81A C80A H80A 120
N82A C81A C80A 120
N82A C81A H81A 120
C80A C81A H81A 120
C81A N82A C83A 120
C81A N82A Cu1C 121.2(2)
C83A N82A Cu1C 118.6(2)
N82A C83A C84A 120
N82A C83A H83A 120
C84A C83A H83A 120
C83A C84A C79A 120
C83A C84A H84A 120
C79A C84A H84A 120
C80B C79B C84B 120
C80B C79B C78B 122.4(4)
C84B C79B C78B 117.5(4)
C81B C80B C79B 120
C81B C80B H80B 120
C79B C80B H80B 120
C80B C81B N82B 120
C80B C81B H81B 120
N82B C81B H81B 120
C81B N82B C83B 120
C81B N82B Cu1C 120.2(3)
C83B N82B Cu1C 119.7(2)
C84B C83B N82B 120
C84B C83B H83B 120
N82B C83B H83B 120
C83B C84B C79B 120
C83B C84B H84B 120
C79B C84B H84B 120
C92A C91A H91A 109.5
C92A C91A H91B 109.5
H91A C91A H91B 109.5
C92A C91A H91C 109.5
H91A C91A H91C 109.5
H91B C91A H91C 109.5
C93A C92A C91A 130.2(12)
C93A C92A H92A 104.7
C91A C92A H92A 104.7
C93A C92A H92B 104.7
C91A C92A H92B 104.7
H92A C92A H92B 105.7
C92A C93A N94A 129.4(10)
C92A C93A H93A 104.9
N94A C93A H93A 104.9
C92A C93A H93B 104.9
N94A C93A H93B 104.9
H93A C93A H93B 105.8
N94A C95A C96A 123.4(10)
N94A C95A H95A 106.5
C96A C95A H95A 106.5
N94A C95A H95B 106.5
C96A C95A H95B 106.5
H95A C95A H95B 106.5
C97A C96A C95A 121.8(16)
C97A C96A H96A 106.9
C95A C96A H96A 106.9
C97A C96A H96B 106.9
C95A C96A H96B 106.9
H96A C96A H96B 106.7
C96A C97A H97A 109.5
C96A C97A H97B 109.5
H97A C97A H97B 109.5
C96A C97A H97C 109.5
H97A C97A H97C 109.5
H97B C97A H97C 109.5
O1B C1B O2B 126.2(6)
O1B C1B C2B 117.5(6)
O2B C1B C2B 116.2(6)
C5B C2B C3B 112.3(12)
C5B C2B C4B 111.0(13)
C3B C2B C4B 105.4(10)
C5B C2B C1B 106.4(8)
C3B C2B C1B 112.3(7)
C4B C2B C1B 109.5(7)
C2B C3B H3B1 109.5
C2B C3B H3B2 109.5
H3B1 C3B H3B2 109.5
C2B C3B H3B3 109.5
H3B1 C3B H3B3 109.5
H3B2 C3B H3B3 109.5
C2B C4B H4B1 109.5
C2B C4B H4B2 109.5
H4B1 C4B H4B2 109.5
C2B C4B H4B3 109.5
H4B1 C4B H4B3 109.5
H4B2 C4B H4B3 109.5
C2B C5B H5B1 109.5
C2B C5B H5B2 109.5
H5B1 C5B H5B2 109.5
C2B C5B H5B3 109.5
H5B1 C5B H5B3 109.5
H5B2 C5B H5B3 109.5
O3B C6B O4B 124.4(6)
O3B C6B C7B 118.4(6)
O4B C6B C7B 117.2(5)
C8B C7B C10B 110.8(12)
C8B C7B C9B 114.1(13)
C10B C7B C9B 102.8(13)
C8B C7B C6B 113.6(7)
C10B C7B C6B 108.8(7)
C9B C7B C6B 106.2(8)
C7B C8B H8B1 109.5
C7B C8B H8B2 109.5
H8B1 C8B H8B2 109.5
C7B C8B H8B3 109.5
H8B1 C8B H8B3 109.5
H8B2 C8B H8B3 109.5
C7B C9B H9B1 109.5
C7B C9B H9B2 109.5
H9B1 C9B H9B2 109.5
C7B C9B H9B3 109.5
H9B1 C9B H9B3 109.5
H9B2 C9B H9B3 109.5
C7B C10B H10D 109.5
C7B C10B H10E 109.5
H10D C10B H10E 109.5
C7B C10B H10F 109.5
H10D C10B H10F 109.5
H10E C10B H10F 109.5
O5B C11B O6B 126.4(6)
O5B C11B C12B 118.3(6)
O6B C11B C12B 115.2(6)
C15B C12B C11B 110.0(5)
C15B C12B C14B 110.8(6)
C11B C12B C14B 106.3(6)
C15B C12B C13B 110.6(6)
C11B C12B C13B 108.3(6)
C14B C12B C13B 110.8(6)
C12B C13B H13D 109.5
C12B C13B H13E 109.5
H13D C13B H13E 109.5
C12B C13B H13F 109.5
H13D C13B H13F 109.5
H13E C13B H13F 109.5
C12B C14B H14D 109.5
C12B C14B H14E 109.5
H14D C14B H14E 109.5
C12B C14B H14F 109.5
H14D C14B H14F 109.5
H14E C14B H14F 109.5
C12B C15B H15D 109.5
C12B C15B H15E 109.5
H15D C15B H15E 109.5
C12B C15B H15F 109.5
H15D C15B H15F 109.5
H15E C15B H15F 109.5
O7B C16B O8B 125.9(6)
O7B C16B C17B 117.2(6)
O8B C16B C17B 116.8(6)
C20B C17B C19B 109.2(8)
C20B C17B C16B 110.7(7)
C19B C17B C16B 109.5(8)
C20B C17B C18B 111.8(9)
C19B C17B C18B 109.3(9)
C16B C17B C18B 106.4(7)
C17B C18B H18D 109.5
C17B C18B H18E 109.5
H18D C18B H18E 109.5
C17B C18B H18F 109.5
H18D C18B H18F 109.5
H18E C18B H18F 109.5
C17B C19B H19D 109.5
C17B C19B H19E 109.5
H19D C19B H19E 109.5
C17B C19B H19F 109.5
H19D C19B H19F 109.5
H19E C19B H19F 109.5
C17B C20B H20D 109.5
C17B C20B H20E 109.5
H20D C20B H20E 109.5
C17B C20B H20F 109.5
H20D C20B H20F 109.5
H20E C20B H20F 109.5
O10B C21B O9B 124.3(6)
O10B C21B C22B 119.9(6)
O9B C21B C22B 115.8(7)
C25B C22B C21B 109.6(7)
C25B C22B C24B 110.7(7)
C21B C22B C24B 108.2(6)
C25B C22B C23B 111.3(7)
C21B C22B C23B 108.2(6)
C24B C22B C23B 108.8(8)
C22B C23B H23D 109.5
C22B C23B H23E 109.5
H23D C23B H23E 109.5
C22B C23B H23F 109.5
H23D C23B H23F 109.5
H23E C23B H23F 109.5
C22B C24B H24D 109.5
C22B C24B H24E 109.5
H24D C24B H24E 109.5
C22B C24B H24F 109.5
H24D C24B H24F 109.5
H24E C24B H24F 109.5
C22B C25B H25D 109.5
C22B C25B H25E 109.5
H25D C25B H25E 109.5
C22B C25B H25F 109.5
H25D C25B H25F 109.5
H25E C25B H25F 109.5
O12B C26B O11B 126.2(6)
O12B C26B C27B 118.1(6)
O11B C26B C27B 115.7(7)
C30B C27B C28B 109.6(8)
C30B C27B C29B 108.8(9)
C28B C27B C29B 111.6(10)
C30B C27B C26B 111.9(7)
C28B C27B C26B 109.8(7)
C29B C27B C26B 105.0(6)
C27B C28B H28D 109.5
C27B C28B H28E 109.5
H28D C28B H28E 109.5
C27B C28B H28F 109.5
H28D C28B H28F 109.5
H28E C28B H28F 109.5
C27B C29B H29D 109.5
C27B C29B H29E 109.5
H29D C29B H29E 109.5
C27B C29B H29F 109.5
H29D C29B H29F 109.5
H29E C29B H29F 109.5
C27B C30B H30D 109.5
C27B C30B H30E 109.5
H30D C30B H30E 109.5
C27B C30B H30F 109.5
H30D C30B H30F 109.5
H30E C30B H30F 109.5
O13B C31B O14B 123.4(7)
O13B C31B C32B 122.7(9)
O14B C31B C32B 113.2(9)
C35B C32B C33B 110.1(11)
C35B C32B C31B 107.6(10)
C33B C32B C31B 110.2(7)
C35B C32B C34B 108.8(11)
C33B C32B C34B 112.6(10)
C31B C32B C34B 107.4(9)
C32B C33B H33D 109.5
C32B C33B H33E 109.5
H33D C33B H33E 109.5
C32B C33B H33F 109.5
H33D C33B H33F 109.5
H33E C33B H33F 109.5
C32B C34B H34D 109.5
C32B C34B H34E 109.5
H34D C34B H34E 109.5
C32B C34B H34F 109.5
H34D C34B H34F 109.5
H34E C34B H34F 109.5
C32B C35B H35D 109.5
C32B C35B H35E 109.5
H35D C35B H35E 109.5
C32B C35B H35F 109.5
H35D C35B H35F 109.5
H35E C35B H35F 109.5
O15B C36B O16B 125.6(7)
O15B C36B C37B 117.1(6)
O16B C36B C37B 117.3(7)
C39B C37B C38B 111.2(10)
C39B C37B C40B 108.5(13)
C38B C37B C40B 109.1(12)
C39B C37B C36B 105.8(8)
C38B C37B C36B 113.2(8)
C40B C37B C36B 109.0(8)
C37B C38B H38D 109.5
C37B C38B H38E 109.5
H38D C38B H38E 109.5
C37B C38B H38F 109.5
H38D C38B H38F 109.5
H38E C38B H38F 109.5
C37B C39B H39D 109.5
C37B C39B H39E 109.5
H39D C39B H39E 109.5
C37B C39B H39F 109.5
H39D C39B H39F 109.5
H39E C39B H39F 109.5
C37B C40B H40D 109.5
C37B C40B H40E 109.5
H40D C40B H40E 109.5
C37B C40B H40F 109.5
H40D C40B H40F 109.5
H40E C40B H40F 109.5
O18B C41B O17B 127.0(8)
O18B C41B C42B 118.1(10)
O17B C41B C42B 114.7(10)
C43B C42B C45B 114.2(12)
C43B C42B C41B 110.3(10)
C45B C42B C41B 111.0(11)
C43B C42B C44B 109.4(14)
C45B C42B C44B 106.1(14)
C41B C42B C44B 105.4(11)
C42B C43B H43D 109.5
C42B C43B H43E 109.5
H43D C43B H43E 109.5
C42B C43B H43F 109.5
H43D C43B H43F 109.5
H43E C43B H43F 109.5
C42B C44B H44D 109.5
C42B C44B H44E 109.5
H44D C44B H44E 109.5
C42B C44B H44F 109.5
H44D C44B H44F 109.5
H44E C44B H44F 109.5
C42B C45B H45D 109.5
C42B C45B H45E 109.5
H45D C45B H45E 109.5
C42B C45B H45F 109.5
H45D C45B H45F 109.5
H45E C45B H45F 109.5
O20B C46B O19B 122.9(8)
O20B C46B C47B 121.5(8)
O19B C46B C47B 115.3(8)
C50B C47B C46B 109.9(10)
C50B C47B C49B 112.2(13)
C46B C47B C49B 109.9(9)
C50B C47B C48B 111.2(11)
C46B C47B C48B 108.8(9)
C49B C47B C48B 104.6(10)
C47B C48B H48D 109.5
C47B C48B H48E 109.5
H48D C48B H48E 109.5
C47B C48B H48F 109.5
H48D C48B H48F 109.5
H48E C48B H48F 109.5
C47B C49B H49D 109.5
C47B C49B H49E 109.5
H49D C49B H49E 109.5
C47B C49B H49F 109.5
H49D C49B H49F 109.5
H49E C49B H49F 109.5
C47B C50B H50D 109.5
C47B C50B H50E 109.5
H50D C50B H50E 109.5
C47B C50B H50F 109.5
H50D C50B H50F 109.5
H50E C50B H50F 109.5
O22B C51B O21B 125.4(8)
O22B C51B C52B 117.6(8)
O21B C51B C52B 117.0(8)
C53B C52B C54B 111.7(13)
C53B C52B C55B 112.9(13)
C54B C52B C55B 105.1(13)
C53B C52B C51B 111.1(9)
C54B C52B C51B 107.6(9)
C55B C52B C51B 108.1(8)
C52B C53B H53D 109.5
C52B C53B H53E 109.5
H53D C53B H53E 109.5
C52B C53B H53F 109.5
H53D C53B H53F 109.5
H53E C53B H53F 109.5
C52B C54B H54D 109.5
C52B C54B H54E 109.5
H54D C54B H54E 109.5
C52B C54B H54F 109.5
H54D C54B H54F 109.5
H54E C54B H54F 109.5
C52B C55B H55D 109.5
C52B C55B H55E 109.5
H55D C55B H55E 109.5
C52B C55B H55F 109.5
H55D C55B H55F 109.5
H55E C55B H55F 109.5
O24B C56B O23B 125.4(8)
O24B C56B C57B 114.8(8)
O23B C56B C57B 119.7(8)
C58B C57B C59B 100.7(10)
C58B C57B C56B 109.4(10)
C59B C57B C56B 108.9(8)
C58B C57B C60B 103.5(12)
C59B C57B C60B 123.9(12)
C56B C57B C60B 109.4(8)
C57B C58B H58D 109.5
C57B C58B H58E 109.5
H58D C58B H58E 109.5
C57B C58B H58F 109.5
H58D C58B H58F 109.5
H58E C58B H58F 109.5
C57B C59B H59D 109.5
C57B C59B H59E 109.5
H59D C59B H59E 109.5
C57B C59B H59F 109.5
H59D C59B H59F 109.5
H59E C59B H59F 109.5
C57B C60B H60D 109.5
C57B C60B H60E 109.5
H60D C60B H60E 109.5
C57B C60B H60F 109.5
H60D C60B H60F 109.5
H60E C60B H60F 109.5
O26B C61B O25B 125.5(7)
O26B C61B C62B 117.0(7)
O25B C61B C62B 117.4(6)
C63B C62B C64B 108.8(8)
C63B C62B C61B 106.4(6)
C64B C62B C61B 109.0(7)
C63B C62B C65B 111.5(7)
C64B C62B C65B 110.0(7)
C61B C62B C65B 111.0(6)
C62B C63B H63D 109.5
C62B C63B H63E 109.5
H63D C63B H63E 109.5
C62B C63B H63F 109.5
H63D C63B H63F 109.5
H63E C63B H63F 109.5
C62B C64B H64D 109.5
C62B C64B H64E 109.5
H64D C64B H64E 109.5
C62B C64B H64F 109.5
H64D C64B H64F 109.5
H64E C64B H64F 109.5
C62B C65B H65D 109.5
C62B C65B H65E 109.5
H65D C65B H65E 109.5
C62B C65B H65F 109.5
H65D C65B H65F 109.5
H65E C65B H65F 109.5
O28B C66B O27B 125.2(7)
O28B C66B C67B 119.6(7)
O27B C66B C67B 115.2(6)
C69B C67B C70B 115.8(12)
C69B C67B C66B 111.0(7)
C70B C67B C66B 109.9(8)
C69B C67B C68B 110.7(13)
C70B C67B C68B 101.3(11)
C66B C67B C68B 107.5(9)
C67B C68B H68D 109.5
C67B C68B H68E 109.5
H68D C68B H68E 109.5
C67B C68B H68F 109.5
H68D C68B H68F 109.5
H68E C68B H68F 109.5
C67B C69B H69D 109.5
C67B C69B H69E 109.5
H69D C69B H69E 109.5
C67B C69B H69F 109.5
H69D C69B H69F 109.5
H69E C69B H69F 109.5
C67B C70B H70D 109.5
C67B C70B H70E 109.5
H70D C70B H70E 109.5
C67B C70B H70F 109.5
H70D C70B H70F 109.5
H70E C70B H70F 109.5
O29B C71B O30B 126.7(6)
O29B C71B C72B 115.1(6)
O30B C71B C72B 118.2(6)
C75B C72B C74B 109.4(8)
C75B C72B C71B 108.0(6)
C74B C72B C71B 108.8(7)
C75B C72B C73B 109.8(8)
C74B C72B C73B 110.5(7)
C71B C72B C73B 110.3(6)
C72B C73B H73D 109.5
C72B C73B H73E 109.5
H73D C73B H73E 109.5
C72B C73B H73F 109.5
H73D C73B H73F 109.5
H73E C73B H73F 109.5
C72B C74B H74D 109.5
C72B C74B H74E 109.5
H74D C74B H74E 109.5
C72B C74B H74F 109.5
H74D C74B H74F 109.5
H74E C74B H74F 109.5
C72B C75B H75D 109.5
C72B C75B H75E 109.5
H75D C75B H75E 109.5
C72B C75B H75F 109.5
H75D C75B H75F 109.5
H75E C75B H75F 109.5
O31B C76B O32B 126.2(6)
O31B C76B C77B 118.1(5)
O32B C76B C77B 115.7(5)
C78B C77B C76B 120.9(6)
C77B C78B C79B 125.3(6)
C92B C91B H91D 109.5
C92B C91B H91E 109.5
H91D C91B H91E 109.5
C92B C91B H91F 109.5
H91D C91B H91F 109.5
H91E C91B H91F 109.5
C93B C92B C91B 141.4(15)
C93B C92B H92C 101.7
C91B C92B H92C 101.7
C93B C92B H92D 101.7
C91B C92B H92D 101.7
H92C C92B H92D 104.7
C92B C93B N94B 139.2(11)
C92B C93B H93C 102.3
N94B C93B H93C 102.3
C92B C93B H93D 102.3
N94B C93B H93D 102.3
H93C C93B H93D 104.8
N94B C95B C96B 133.6(11)
N94B C95B H95C 103.8
C96B C95B H95C 103.8
N94B C95B H95D 103.8
C96B C95B H95D 103.8
H95C C95B H95D 105.4
C95B C96B C97B 131.5(17)
C95B C96B H96C 104.4
C97B C96B H96C 104.4
C95B C96B H96D 104.4
C97B C96B H96D 104.4
H96C C96B H96D 105.6
C96B C97B H97D 109.5
C96B C97B H97E 109.5
H97D C97B H97E 109.5
C96B C97B H97F 109.5
H97D C97B H97F 109.5
H97E C97B H97F 109.5
F8A Cr1A O1A 177.19(18)
F8A Cr1A O30A 94.02(17)
O1A Cr1A O30A 88.77(19)
F8A Cr1A O32A 89.07(16)
O1A Cr1A O32A 90.93(19)
O30A Cr1A O32A 95.64(19)
F8A Cr1A O3A 89.13(18)
O1A Cr1A O3A 90.7(2)
O30A Cr1A O3A 87.27(19)
O32A Cr1A O3A 176.68(19)
F8A Cr1A F1A 85.26(14)
O1A Cr1A F1A 91.95(17)
O30A Cr1A F1A 178.67(17)
O32A Cr1A F1A 85.47(17)
O3A Cr1A F1A 91.60(17)
F1A Cr2A O2A 93.78(18)
F1A Cr2A F2A 86.80(15)
O2A Cr2A F2A 179.4(2)
F1A Cr2A O4A 93.69(18)
O2A Cr2A O4A 91.5(2)
F2A Cr2A O4A 88.60(19)
F1A Cr2A O5A 179.08(19)
O2A Cr2A O5A 87.1(2)
F2A Cr2A O5A 92.30(18)
O4A Cr2A O5A 86.1(2)
F1A Cr2A O7A 91.06(18)
O2A Cr2A O7A 90.3(2)
F2A Cr2A O7A 89.57(18)
O4A Cr2A O7A 174.8(2)
O5A Cr2A O7A 89.1(2)
F2A Cr3A F3A 87.78(15)
F2A Cr3A O6A 91.19(19)
F3A Cr3A O6A 178.03(19)
F2A Cr3A O8A 91.74(18)
F3A Cr3A O8A 90.02(17)
O6A Cr3A O8A 91.7(2)
F2A Cr3A O9A 178.92(19)
F3A Cr3A O9A 93.30(18)
O6A Cr3A O9A 87.7(2)
O8A Cr3A O9A 88.4(2)
F2A Cr3A O11A 90.33(19)
F3A Cr3A O11A 90.43(18)
O6A Cr3A O11A 87.9(2)
O8A Cr3A O11A 177.9(2)
O9A Cr3A O11A 89.6(2)
F3A Cr4A F4A 89.85(15)
F3A Cr4A O12A 91.36(19)
F4A Cr4A O12A 90.76(19)
F3A Cr4A O15A 90.60(19)
F4A Cr4A O15A 90.81(18)
O12A Cr4A O15A 177.5(2)
F3A Cr4A O10A 91.92(19)
F4A Cr4A O10A 177.78(19)
O12A Cr4A O10A 90.5(2)
O15A Cr4A O10A 87.8(2)
F3A Cr4A O13A 177.5(2)
F4A Cr4A O13A 91.28(19)
O12A Cr4A O13A 86.4(2)
O15A Cr4A O13A 91.6(2)
O10A Cr4A O13A 87.0(2)
F5A Cr5A F4A 90.96(15)
F5A Cr5A O14A 176.5(2)
F4A Cr5A O14A 92.6(2)
F5A Cr5A O19A 91.87(19)
F4A Cr5A O19A 90.8(2)
O14A Cr5A O19A 88.4(2)
F5A Cr5A O16A 89.38(19)
F4A Cr5A O16A 90.05(18)
O14A Cr5A O16A 90.3(2)
O19A Cr5A O16A 178.5(2)
F5A Cr5A O17A 89.85(19)
F4A Cr5A O17A 178.2(2)
O14A Cr5A O17A 86.6(2)
O19A Cr5A O17A 90.9(3)
O16A Cr5A O17A 88.3(2)
F6A Cr6A F5A 88.28(15)
F6A Cr6A O18A 177.5(2)
F5A Cr6A O18A 93.9(2)
F6A Cr6A O23A 92.34(19)
F5A Cr6A O23A 89.7(2)
O18A Cr6A O23A 88.7(3)
F6A Cr6A O21A 90.7(2)
F5A Cr6A O21A 178.7(3)
O18A Cr6A O21A 87.0(2)
O23A Cr6A O21A 91.3(3)
F6A Cr6A O20A 90.2(2)
F5A Cr6A O20A 90.77(19)
O18A Cr6A O20A 88.7(3)
O23A Cr6A O20A 177.4(2)
O21A Cr6A O20A 88.3(3)
F7A Cr7A F6A 86.45(16)
F7A Cr7A O25A 92.91(18)
F6A Cr7A O25A 179.2(2)
F7A Cr7A O22A 178.79(18)
F6A Cr7A O22A 92.52(18)
O25A Cr7A O22A 88.1(2)
F7A Cr7A O27A 92.81(17)
F6A Cr7A O27A 88.71(18)
O25A Cr7A O27A 91.7(2)
O22A Cr7A O27A 87.8(2)
F7A Cr7A O24A 89.77(19)
F6A Cr7A O24A 90.3(2)
O25A Cr7A O24A 89.3(2)
O22A Cr7A O24A 89.6(2)
O27A Cr7A O24A 177.18(19)
F8A Cr8A O29A 92.6(4)
F8A Cr8A F7A 87.4(3)
O29A Cr8A F7A 179.0(4)
F8A Cr8A O28A 91.8(3)
O29A Cr8A O28A 90.2(3)
F7A Cr8A O28A 88.8(3)
F8A Cr8A O31A 92.6(3)
O29A Cr8A O31A 95.9(3)
F7A Cr8A O31A 85.1(3)
O28A Cr8A O31A 172.3(5)
F8A Cr8A O26A 179.0(4)
O29A Cr8A O26A 87.5(3)
F7A Cr8A O26A 92.5(4)
O28A Cr8A O26A 89.1(3)
O31A Cr8A O26A 86.4(3)
O30B Cr1B F8B 94.3(3)
O30B Cr1B O1B 88.6(4)
F8B Cr1B O1B 177.1(5)
O30B Cr1B F1B 177.8(5)
F8B Cr1B F1B 87.0(3)
O1B Cr1B F1B 90.2(3)
O30B Cr1B O32B 95.8(4)
F8B Cr1B O32B 88.9(4)
O1B Cr1B O32B 91.4(3)
F1B Cr1B O32B 86.0(3)
O30B Cr1B O3B 87.2(3)
F8B Cr1B O3B 88.3(3)
O1B Cr1B O3B 91.3(4)
F1B Cr1B O3B 91.0(4)
O32B Cr1B O3B 176.1(5)
F1B Cr2B O4B 94.12(17)
F1B Cr2B O2B 94.14(17)
O4B Cr2B O2B 91.1(2)
F1B Cr2B F2B 86.39(15)
O4B Cr2B F2B 88.57(19)
O2B Cr2B F2B 179.37(19)
F1B Cr2B O5B 178.55(18)
O4B Cr2B O5B 86.19(19)
O2B Cr2B O5B 87.27(19)
F2B Cr2B O5B 92.20(17)
F1B Cr2B O7B 91.29(17)
O4B Cr2B O7B 174.29(18)
O2B Cr2B O7B 90.4(2)
F2B Cr2B O7B 89.94(17)
O5B Cr2B O7B 88.36(19)
F2B Cr3B O6B 90.78(18)
F2B Cr3B F3B 87.25(15)
O6B Cr3B F3B 177.97(19)
F2B Cr3B O9B 178.4(2)
O6B Cr3B O9B 87.7(2)
F3B Cr3B O9B 94.30(19)
F2B Cr3B O8B 92.02(16)
O6B Cr3B O8B 91.6(2)
F3B Cr3B O8B 88.92(17)
O9B Cr3B O8B 88.3(2)
F2B Cr3B O11B 90.40(18)
O6B Cr3B O11B 88.8(2)
F3B Cr3B O11B 90.77(18)
O9B Cr3B O11B 89.3(2)
O8B Cr3B O11B 177.5(2)
F3B Cr4B F4B 89.07(15)
F3B Cr4B O13B 178.5(2)
F4B Cr4B O13B 91.6(2)
F3B Cr4B O10B 92.3(2)
F4B Cr4B O10B 178.3(2)
O13B Cr4B O10B 87.1(3)
F3B Cr4B O15B 89.84(19)
F4B Cr4B O15B 91.02(18)
O13B Cr4B O15B 91.5(2)
O10B Cr4B O15B 88.0(2)
F3B Cr4B O12B 91.33(19)
F4B Cr4B O12B 90.4(2)
O13B Cr4B O12B 87.3(2)
O10B Cr4B O12B 90.6(2)
O15B Cr4B O12B 178.1(2)
F5B Cr5B O14B 176.1(3)
F5B Cr5B F4B 91.37(16)
O14B Cr5B F4B 92.5(3)
F5B Cr5B O19B 91.3(2)
O14B Cr5B O19B 88.8(4)
F4B Cr5B O19B 90.9(3)
F5B Cr5B O17B 89.6(3)
O14B Cr5B O17B 86.5(3)
F4B Cr5B O17B 176.4(3)
O19B Cr5B O17B 92.5(4)
F5B Cr5B O16B 89.4(3)
O14B Cr5B O16B 90.5(4)
F4B Cr5B O16B 89.3(2)
O19B Cr5B O16B 179.3(3)
O17B Cr5B O16B 87.2(3)
F6B Cr6B F5B 88.76(16)
F6B Cr6B O20B 89.4(3)
F5B Cr6B O20B 90.5(2)
F6B Cr6B O18B 178.4(3)
F5B Cr6B O18B 92.8(3)
O20B Cr6B O18B 90.2(4)
F6B Cr6B O23B 92.4(2)
F5B Cr6B O23B 90.3(3)
O20B Cr6B O23B 178.0(3)
O18B Cr6B O23B 87.9(3)
F6B Cr6B O21B 91.4(3)
F5B Cr6B O21B 178.9(3)
O20B Cr6B O21B 88.4(3)
O18B Cr6B O21B 87.0(3)
O23B Cr6B O21B 90.8(4)
F7B Cr7B F6B 87.12(16)
F7B Cr7B O25B 92.5(2)
F6B Cr7B O25B 178.5(2)
F7B Cr7B O27B 92.71(18)
F6B Cr7B O27B 89.8(2)
O25B Cr7B O27B 91.6(3)
F7B Cr7B O22B 178.7(2)
F6B Cr7B O22B 91.8(2)
O25B Cr7B O22B 88.5(3)
O27B Cr7B O22B 88.1(2)
F7B Cr7B O24B 89.8(2)
F6B Cr7B O24B 91.4(2)
O25B Cr7B O24B 87.2(3)
O27B Cr7B O24B 177.3(3)
O22B Cr7B O24B 89.4(3)
F8B Cr8B O29B 92.58(18)
F8B Cr8B F7B 87.02(15)
O29B Cr8B F7B 178.34(18)
F8B Cr8B O31B 91.92(16)
O29B Cr8B O31B 95.79(19)
F7B Cr8B O31B 85.84(17)
F8B Cr8B O26B 178.87(18)
O29B Cr8B O26B 87.7(2)
F7B Cr8B O26B 92.77(18)
O31B Cr8B O26B 86.95(18)
F8B Cr8B O28B 91.43(17)
O29B Cr8B O28B 89.4(2)
F7B Cr8B O28B 89.04(19)
O31B Cr8B O28B 173.7(2)
O26B Cr8B O28B 89.68(19)
O2CA Cu1C O4C 144.6(8)
O2CA Cu1C N82A 90.9(5)
O4C Cu1C N82A 91.8(4)
O2CA Cu1C N82B 90.0(5)
O4C Cu1C N82B 90.5(4)
N82A Cu1C N82B 174.7(3)
O2CA Cu1C N1CA 35.9(7)
O4C Cu1C N1CA 179.2(4)
N82A Cu1C N1CA 88.8(3)
N82B Cu1C N1CA 88.8(3)
O4C Cu1C O7C 97.4(5)
N82A Cu1C O7C 93.0(3)
N82B Cu1C O7C 91.4(3)
O2CA Cu1C O7CA 84.7(8)
O4C Cu1C O7CA 59.9(6)
N82A Cu1C O7CA 94.3(3)
N82B Cu1C O7CA 91.0(3)
N1CA Cu1C O7CA 120.6(4)
Cr2A F1A Cr1A 122.05(17)
Cr3A F2A Cr2A 123.56(18)
Cr4A F3A Cr3A 123.7(2)
Cr5A F4A Cr4A 123.74(18)
Cr5A F5A Cr6A 122.85(17)
Cr6A F6A Cr7A 123.5(2)
Cr7A F7A Ni8A 120.8(3)
Cr7A F7A Cr8A 121.6(2)
Ni8A F7A Cr8A 1.5(4)
Cr8A F8A Ni8A 0.7(4)
Cr8A F8A Cr1A 119.8(2)
Ni8A F8A Cr1A 119.3(3)
Cr2B F1B Ni1B 122.5(3)
Cr2B F1B Cr1B 122.5(3)
Ni1B F1B Cr1B 0.1(5)
Cr3B F2B Cr2B 123.70(18)
Cr4B F3B Cr3B 122.62(17)
Cr4B F4B Cr5B 123.28(19)
Cr5B F5B Cr6B 123.75(18)
Cr6B F6B Cr7B 123.6(2)
Cr7B F7B Cr8B 122.35(19)
Cr8B F8B Ni1B 119.5(3)
Cr8B F8B Cr1B 119.2(3)
Ni1B F8B Cr1B 0.3(5)
C95A N94A C93A 131.6(8)
C95A N94A H94A 104.3
C93A N94A H94A 104.3
C95A N94A H94B 104.3
C93A N94A H94B 104.3
H94A N94A H94B 105.6
C95B N94B C93B 141.5(10)
C95B N94B H94C 101.6
C93B N94B H94C 101.6
C95B N94B H94D 101.6
C93B N94B H94D 101.6
H94C N94B H94D 104.6
O2C N1C O3C 116.0(14)
O6C N2C O4C 118.1(17)
O6C N2C O5C 119.1(19)
O4C N2C O5C 122.8(13)
O1CA N1CA O2CA 110.6(18)
O1CA N1CA Cu1C 159.0(17)
O2CA N1CA Cu1C 48.5(7)
O29A Ni8A O26A 88.6(4)
O29A Ni8A F8A 91.1(4)
O26A Ni8A F8A 179.5(5)
O29A Ni8A O31A 96.6(4)
O26A Ni8A O31A 88.4(4)
F8A Ni8A O31A 92.0(4)
O29A Ni8A F7A 176.5(6)
O26A Ni8A F7A 94.0(4)
F8A Ni8A F7A 86.3(4)
O31A Ni8A F7A 85.9(4)
O29A Ni8A O28A 89.3(4)
O26A Ni8A O28A 89.8(4)
F8A Ni8A O28A 89.9(4)
O31A Ni8A O28A 173.7(6)
F7A Ni8A O28A 88.3(4)
O30B Ni1B F8B 94.0(4)
O30B Ni1B F1B 178.0(5)
F8B Ni1B F1B 87.3(3)
O30B Ni1B O1B 88.3(3)
F8B Ni1B O1B 177.7(5)
F1B Ni1B O1B 90.4(3)
O30B Ni1B O32B 95.4(4)
F8B Ni1B O32B 88.9(3)
F1B Ni1B O32B 86.2(3)
O1B Ni1B O32B 91.3(3)
O30B Ni1B O3B 87.0(3)
F8B Ni1B O3B 88.4(3)
F1B Ni1B O3B 91.4(4)
O1B Ni1B O3B 91.3(4)
O32B Ni1B O3B 176.4(4)
C1A O1A Cr1A 132.6(4)
C1A O2A Cr2A 134.8(4)
C6A O3A Cr1A 134.0(4)
C6A O4A Cr2A 134.9(5)
C11A O5A Cr2A 133.8(5)
C11A O6A Cr3A 128.7(5)
C16A O7A Cr2A 128.5(5)
C16A O8A Cr3A 136.7(4)
C21A O9A Cr3A 134.3(5)
C21A O10A Cr4A 132.3(4)
C26A O11A Cr3A 130.3(5)
C26A O12A Cr4A 137.1(5)
C31A O13A Cr4A 132.1(5)
C31A O14A Cr5A 135.2(5)
C36A O15A Cr4A 137.1(4)
C36A O16A Cr5A 131.0(5)
C41A O17A Cr5A 131.2(5)
C41A O18A Cr6A 133.7(5)
C46A O19A Cr5A 136.6(5)
C46A O20A Cr6A 129.0(5)
C51A O21A Cr6A 129.3(5)
C51A O22A Cr7A 136.0(5)
C56A O23A Cr6A 136.9(5)
C56A O24A Cr7A 130.4(5)
C61A O25A Cr7A 127.0(4)
C61A O26A Ni8A 133.8(5)
C61A O26A Cr8A 134.1(5)
Ni8A O26A Cr8A 0.7(4)
C66A O27A Cr7A 135.2(4)
C66A O28A Cr8A 128.6(5)
C66A O28A Ni8A 127.5(5)
Cr8A O28A Ni8A 1.3(4)
C71A O29A Cr8A 128.9(5)
C71A O29A Ni8A 129.4(5)
Cr8A O29A Ni8A 1.5(4)
C71A O30A Cr1A 130.6(4)
C76A O31A Ni8A 130.8(5)
C76A O31A Cr8A 129.6(4)
Ni8A O31A Cr8A 1.3(4)
C76A O32A Cr1A 127.6(4)
C1B O1B Cr1B 135.5(5)
C1B O1B Ni1B 135.3(5)
Cr1B O1B Ni1B 0.3(5)
C1B O2B Cr2B 131.3(4)
C6B O3B Ni1B 133.5(5)
C6B O3B Cr1B 133.7(5)
Ni1B O3B Cr1B 0.3(5)
C6B O4B Cr2B 136.5(4)
C11B O5B Cr2B 132.5(5)
C11B O6B Cr3B 128.2(4)
C16B O7B Cr2B 127.9(4)
C16B O8B Cr3B 135.6(4)
C21B O9B Cr3B 134.7(5)
C21B O10B Cr4B 133.4(5)
C26B O11B Cr3B 129.5(5)
C26B O12B Cr4B 136.9(5)
C31B O13B Cr4B 134.0(6)
C31B O14B Cr5B 135.4(6)
C36B O15B Cr4B 136.4(5)
C36B O16B Cr5B 131.2(6)
C41B O17B Cr5B 133.8(7)
C41B O18B Cr6B 134.4(6)
C46B O19B Cr5B 136.9(6)
C46B O20B Cr6B 135.1(6)
C51B O21B Cr6B 135.0(6)
C51B O22B Cr7B 135.0(6)
C56B O23B Cr6B 135.3(6)
C56B O24B Cr7B 133.7(6)
C61B O25B Cr7B 129.9(5)
C61B O26B Cr8B 133.8(5)
C66B O27B Cr7B 136.1(4)
C66B O28B Cr8B 128.8(5)
C71B O29B Cr8B 129.7(4)
C71B O30B Cr1B 131.8(5)
C71B O30B Ni1B 131.8(5)
Cr1B O30B Ni1B 0.1(5)
C76B O31B Cr8B 132.1(4)
C76B O32B Cr1B 127.7(4)
C76B O32B Ni1B 127.8(4)
Cr1B O32B Ni1B 0.3(5)
N2C O4C Cu1C 110.4(8)
N1CA O2CA Cu1C 95.6(11)
C2D C1D H1D1 109.5
C2D C1D H1D2 109.5
H1D1 C1D H1D2 109.5
C2D C1D H1D3 109.5
H1D1 C1D H1D3 109.5
H1D2 C1D H1D3 109.5
O1D C2D C1D 125(2)
O1D C2D C3D 120(3)
C1D C2D C3D 115(2)
C2D C3D H3D1 109.5
C2D C3D H3D2 109.5
H3D1 C3D H3D2 109.5
C2D C3D H3D3 109.5
H3D1 C3D H3D3 109.5
H3D2 C3D H3D3 109.5
C2E C1E H1E1 109.5
C2E C1E H1E2 109.5
H1E1 C1E H1E2 109.5
C2E C1E H1E3 109.5
H1E1 C1E H1E3 109.5
H1E2 C1E H1E3 109.5
O1E C2E C1E 120.3(14)
O1E C2E C3E 118.0(16)
C1E C2E C3E 121.7(15)
C2E C3E H3E1 109.5
C2E C3E H3E2 109.5
H3E1 C3E H3E2 109.5
C2E C3E H3E3 109.5
H3E1 C3E H3E3 109.5
H3E2 C3E H3E3 109.5
C2F C1F H1F1 109.5
C2F C1F H1F2 109.5
H1F1 C1F H1F2 109.5
C2F C1F H1F3 109.5
H1F1 C1F H1F3 109.5
H1F2 C1F H1F3 109.5
C1F C2F O1F 113(3)
C1F C2F C3F 131(2)
O1F C2F C3F 112(2)
C2F C3F H3F1 109.5
C2F C3F H3F2 109.5
H3F1 C3F H3F2 109.5
C2F C3F H3F3 109.5
H3F1 C3F H3F3 109.5
H3F2 C3F H3F3 109.5
C2FA C1FA H1F4 109.5
C2FA C1FA H1F5 109.5
H1F4 C1FA H1F5 109.5
C2FA C1FA H1F6 109.5
H1F4 C1FA H1F6 109.5
H1F5 C1FA H1F6 109.5
O1FA C2FA C1FA 122(2)
C2G C1G H1G1 109.5
C2G C1G H1G2 109.5
H1G1 C1G H1G2 109.5
C2G C1G H1G3 109.5
H1G1 C1G H1G3 109.5
H1G2 C1G H1G3 109.5
O1G C2G C3G 121.7(8)
O1G C2G C1G 120.5(8)
C3G C2G C1G 117.8(7)
C2G C3G H3G1 109.5
C2G C3G H3G2 109.5
H3G1 C3G H3G2 109.5
C2G C3G H3G3 109.5
H3G1 C3G H3G3 109.5
H3G2 C3G H3G3 109.5
C2H C1H H1H1 109.5
C2H C1H H1H2 109.5
H1H1 C1H H1H2 109.5
C2H C1H H1H3 109.5
H1H1 C1H H1H3 109.5
H1H2 C1H H1H3 109.5
O1H C2H C1H 125(3)
O1H C2H C3H 121(4)
C1H C2H C3H 112(3)
C2H C3H H3H1 109.5
C2H C3H H3H2 109.5
H3H1 C3H H3H2 109.5
C2H C3H H3H3 109.5
H3H1 C3H H3H3 109.5
H3H2 C3H H3H3 109.5
O1HA C2HA C3HA 131(7)
C2HA C3HA H3H4 109.4
C2HA C3HA H3H5 109.5
H3H4 C3HA H3H5 109.5
C2HA C3HA H3H6 109.5
H3H4 C3HA H3H6 109.5
H3H5 C3HA H3H6 109.5
C2IA C1IA H1I1 109.5
C2IA C1IA H1I2 109.5
H1I1 C1IA H1I2 109.5
C2IA C1IA H1I3 109.5
H1I1 C1IA H1I3 109.5
H1I2 C1IA H1I3 109.5
O1IA C2IA C1IA 128(2)
O1IA C2IA C3IA 130(2)
C1IA C2IA C3IA 102.2(16)
C2IA C3IA H3I1 109.5
C2IA C3IA H3I2 109.5
H3I1 C3IA H3I2 109.5
C2IA C3IA H3I3 109.5
H3I1 C3IA H3I3 109.5
H3I2 C3IA H3I3 109.5
C2J C1J H1J1 109.5
C2J C1J H1J2 109.5
H1J1 C1J H1J2 109.5
C2J C1J H1J3 109.5
H1J1 C1J H1J3 109.5
H1J2 C1J H1J3 109.5
O1J C2J C1J 123.6(16)
O1J C2J C3J 122.8(18)
C1J C2J C3J 113.6(15)
C2J C3J H3J1 109.5
C2J C3J H3J2 109.5
H3J1 C3J H3J2 109.5
C2J C3J H3J3 109.5
H3J1 C3J H3J3 109.5
H3J2 C3J H3J3 109.5
O1JA C2JA C3JA 120(3)
C2JA C3JA H3J4 109.5
C2JA C3JA H3J5 109.5
H3J4 C3JA H3J5 109.5
C2JA C3JA H3J6 109.5
H3J4 C3JA H3J6 109.5
H3J5 C3JA H3J6 109.5

loop_
_geom_bond_atom_site_label_1
_geom_bond_atom_site_label_2
_geom_bond_distance
C1A O1A 1.258(9)
C1A O2A 1.262(9)
C1A C2A 1.518(9)
C2A C5A 1.473(11)
C2A C4A 1.463(11)
C2A C3A 1.492(10)
C3A H3A1 0.96
C3A H3A2 0.96
C3A H3A3 0.96
C4A H4A1 0.96
C4A H4A2 0.96
C4A H4A3 0.96
C5A H5A1 0.96
C5A H5A2 0.96
C5A H5A3 0.96
C6A O3A 1.244(8)
C6A O4A 1.259(8)
C6A C7A 1.522(10)
C7A C8A 1.450(10)
C7A C10A 1.488(11)
C7A C9A 1.508(11)
C8A H8A1 0.96
C8A H8A2 0.96
C8A H8A3 0.96
C9A H9A1 0.96
C9A H9A2 0.96
C9A H9A3 0.96
C10A H10A 0.96
C10A H10B 0.96
C10A H10C 0.96
C11A O5A 1.260(9)
C11A O6A 1.269(9)
C11A C12A 1.536(9)
C12A C14A 1.508(9)
C12A C15A 1.515(9)
C12A C13A 1.521(9)
C13A H13A 0.96
C13A H13B 0.96
C13A H13C 0.96
C14A H14A 0.96
C14A H14B 0.96
C14A H14C 0.96
C15A H15A 0.96
C15A H15B 0.96
C15A H15C 0.96
C16A O8A 1.267(8)
C16A O7A 1.267(8)
C16A C17A 1.519(9)
C17A C18A 1.511(9)
C17A C20A 1.512(9)
C17A C19A 1.522(9)
C18A H18A 0.96
C18A H18B 0.96
C18A H18C 0.96
C19A H19A 0.96
C19A H19B 0.96
C19A H19C 0.96
C20A H20A 0.96
C20A H20B 0.96
C20A H20C 0.96
C21A O10A 1.249(8)
C21A O9A 1.272(8)
C21A C22A 1.530(10)
C22A C25A 1.506(9)
C22A C23A 1.506(9)
C22A C24A 1.516(9)
C23A H23A 0.96
C23A H23B 0.96
C23A H23C 0.96
C24A H24A 0.96
C24A H24B 0.96
C24A H24C 0.96
C25A H25A 0.96
C25A H25B 0.96
C25A H25C 0.96
C26A O12A 1.249(9)
C26A O11A 1.256(9)
C26A C27A 1.526(10)
C27A C28A 1.492(11)
C27A C30A 1.505(10)
C27A C29A 1.503(10)
C28A H28A 0.96
C28A H28B 0.96
C28A H28C 0.96
C29A H29A 0.96
C29A H29B 0.96
C29A H29C 0.96
C30A H30A 0.96
C30A H30B 0.96
C30A H30C 0.96
C31A O13A 1.239(9)
C31A O14A 1.252(9)
C31A C32A 1.530(9)
C32A C35A 1.499(10)
C32A C33A 1.510(8)
C32A C34A 1.522(10)
C33A H33A 0.96
C33A H33B 0.96
C33A H33C 0.96
C34A H34A 0.96
C34A H34B 0.96
C34A H34C 0.96
C35A H35A 0.96
C35A H35B 0.96
C35A H35C 0.96
C36A O15A 1.260(9)
C36A O16A 1.259(9)
C36A C37A 1.516(10)
C37A C38A 1.501(9)
C37A C39A 1.503(10)
C37A C40A 1.520(10)
C38A H38A 0.96
C38A H38B 0.96
C38A H38C 0.96
C39A H39A 0.96
C39A H39B 0.96
C39A H39C 0.96
C40A H40A 0.96
C40A H40B 0.96
C40A H40C 0.96
C41A O17A 1.248(9)
C41A O18A 1.270(9)
C41A C42A 1.508(10)
C42A C44A 1.501(10)
C42A C43A 1.519(10)
C42A C45A 1.523(10)
C43A H43A 0.96
C43A H43B 0.96
C43A H43C 0.96
C44A H44A 0.96
C44A H44B 0.96
C44A H44C 0.96
C45A H45A 0.96
C45A H45B 0.96
C45A H45C 0.96
C46A O20A 1.236(10)
C46A O19A 1.249(9)
C46A C47A 1.542(12)
C47A C50A 1.495(10)
C47A C48A 1.513(10)
C47A C49A 1.527(11)
C48A H48A 0.96
C48A H48B 0.96
C48A H48C 0.96
C49A H49A 0.96
C49A H49B 0.96
C49A H49C 0.96
C50A H50A 0.96
C50A H50B 0.96
C50A H50C 0.96
C51A O22A 1.233(9)
C51A O21A 1.269(9)
C51A C52A 1.528(10)
C52A C54A 1.473(10)
C52A C55A 1.500(9)
C52A C53A 1.518(10)
C53A H53A 0.96
C53A H53B 0.96
C53A H53C 0.96
C54A H54A 0.96
C54A H54B 0.96
C54A H54C 0.96
C55A H55A 0.96
C55A H55B 0.96
C55A H55C 0.96
C56A O24A 1.250(9)
C56A O23A 1.276(10)
C56A C57A 1.521(11)
C57A C58A 1.503(9)
C57A C59A 1.509(9)
C57A C60A 1.520(10)
C58A H58A 0.96
C58A H58B 0.96
C58A H58C 0.96
C59A H59A 0.96
C59A H59B 0.96
C59A H59C 0.96
C60A H60A 0.96
C60A H60B 0.96
C60A H60C 0.96
C61A O26A 1.243(8)
C61A O25A 1.280(8)
C61A C62A 1.531(9)
C62A C65A 1.520(8)
C62A C64A 1.522(8)
C62A C63A 1.517(9)
C63A H63A 0.96
C63A H63B 0.96
C63A H63C 0.96
C64A H64A 0.96
C64A H64B 0.96
C64A H64C 0.96
C65A H65A 0.96
C65A H65B 0.96
C65A H65C 0.96
C66A O28A 1.251(8)
C66A O27A 1.264(8)
C66A C67A 1.513(10)
C67A C69A 1.475(10)
C67A C70A 1.487(10)
C67A C68A 1.568(11)
C68A H68A 0.96
C68A H68B 0.96
C68A H68C 0.96
C69A H69A 0.96
C69A H69B 0.96
C69A H69C 0.96
C70A H70A 0.96
C70A H70B 0.96
C70A H70C 0.96
C71A O30A 1.250(8)
C71A O29A 1.265(8)
C71A C72A 1.535(9)
C72A C74A 1.503(10)
C72A C73A 1.499(9)
C72A C75A 1.522(10)
C73A H73A 0.96
C73A H73B 0.96
C73A H73C 0.96
C74A H74A 0.96
C74A H74B 0.96
C74A H74C 0.96
C75A H75A 0.96
C75A H75B 0.96
C75A H75C 0.96
C76A O31A 1.259(7)
C76A O32A 1.261(8)
C76A C77A 1.490(9)
C77A C78A 1.322(10)
C78A C79A 1.481(7)
C79A C80A 1.39
C79A C84A 1.39
C80A C81A 1.39
C80A H80A 0.93
C81A N82A 1.39
C81A H81A 0.93
N82A C83A 1.39
N82A Cu1C 1.997(3)
C83A C84A 1.39
C83A H83A 0.93
C84A H84A 0.93
C79B C80B 1.39
C79B C84B 1.39
C79B C78B 1.487(7)
C80B C81B 1.39
C80B H80B 0.93
C81B N82B 1.39
C81B H81B 0.93
N82B C83B 1.39
N82B Cu1C 2.004(3)
C83B C84B 1.39
C83B H83B 0.93
C84B H84B 0.93
C91A C92A 1.429(16)
C91A H91A 0.96
C91A H91B 0.96
C91A H91C 0.96
C92A C93A 1.312(16)
C92A H92A 0.97
C92A H92B 0.97
C93A N94A 1.385(13)
C93A H93A 0.97
C93A H93B 0.97
C95A N94A 1.357(13)
C95A C96A 1.442(16)
C95A H95A 0.97
C95A H95B 0.97
C96A C97A 1.284(18)
C96A H96A 0.97
C96A H96B 0.97
C97A H97A 0.96
C97A H97B 0.96
C97A H97C 0.96
C1B O1B 1.229(7)
C1B O2B 1.272(8)
C1B C2B 1.531(9)
C2B C5B 1.454(11)
C2B C3B 1.480(10)
C2B C4B 1.492(11)
C3B H3B1 0.96
C3B H3B2 0.96
C3B H3B3 0.96
C4B H4B1 0.96
C4B H4B2 0.96
C4B H4B3 0.96
C5B H5B1 0.96
C5B H5B2 0.96
C5B H5B3 0.96
C6B O3B 1.233(8)
C6B O4B 1.276(8)
C6B C7B 1.501(9)
C7B C8B 1.439(10)
C7B C10B 1.494(11)
C7B C9B 1.498(12)
C8B H8B1 0.96
C8B H8B2 0.96
C8B H8B3 0.96
C9B H9B1 0.96
C9B H9B2 0.96
C9B H9B3 0.96
C10B H10D 0.96
C10B H10E 0.96
C10B H10F 0.96
C11B O5B 1.246(8)
C11B O6B 1.275(9)
C11B C12B 1.540(9)
C12B C15B 1.513(9)
C12B C14B 1.519(8)
C12B C13B 1.522(8)
C13B H13D 0.96
C13B H13E 0.96
C13B H13F 0.96
C14B H14D 0.96
C14B H14E 0.96
C14B H14F 0.96
C15B H15D 0.96
C15B H15E 0.96
C15B H15F 0.96
C16B O7B 1.253(7)
C16B O8B 1.264(8)
C16B C17B 1.526(10)
C17B C20B 1.507(9)
C17B C19B 1.512(10)
C17B C18B 1.529(10)
C18B H18D 0.96
C18B H18E 0.96
C18B H18F 0.96
C19B H19D 0.96
C19B H19E 0.96
C19B H19F 0.96
C20B H20D 0.96
C20B H20E 0.96
C20B H20F 0.96
C21B O10B 1.250(9)
C21B O9B 1.278(9)
C21B C22B 1.532(9)
C22B C25B 1.508(9)
C22B C24B 1.520(9)
C22B C23B 1.527(10)
C23B H23D 0.96
C23B H23E 0.96
C23B H23F 0.96
C24B H24D 0.96
C24B H24E 0.96
C24B H24F 0.96
C25B H25D 0.96
C25B H25E 0.96
C25B H25F 0.96
C26B O12B 1.235(9)
C26B O11B 1.252(9)
C26B C27B 1.542(9)
C27B C30B 1.493(10)
C27B C28B 1.501(10)
C27B C29B 1.514(10)
C28B H28D 0.96
C28B H28E 0.96
C28B H28F 0.96
C29B H29D 0.96
C29B H29E 0.96
C29B H29F 0.96
C30B H30D 0.96
C30B H30E 0.96
C30B H30F 0.96
C31B O13B 1.211(11)
C31B O14B 1.299(13)
C31B C32B 1.535(11)
C32B C35B 1.484(12)
C32B C33B 1.503(10)
C32B C34B 1.514(12)
C33B H33D 0.96
C33B H33E 0.96
C33B H33F 0.96
C34B H34D 0.96
C34B H34E 0.96
C34B H34F 0.96
C35B H35D 0.96
C35B H35E 0.96
C35B H35F 0.96
C36B O15B 1.241(9)
C36B O16B 1.228(9)
C36B C37B 1.531(10)
C37B C39B 1.479(10)
C37B C38B 1.475(10)
C37B C40B 1.500(11)
C38B H38D 0.96
C38B H38E 0.96
C38B H38F 0.96
C39B H39D 0.96
C39B H39E 0.96
C39B H39F 0.96
C40B H40D 0.96
C40B H40E 0.96
C40B H40F 0.96
C41B O18B 1.196(12)
C41B O17B 1.194(12)
C41B C42B 1.538(13)
C42B C43B 1.500(11)
C42B C45B 1.506(12)
C42B C44B 1.523(13)
C43B H43D 0.96
C43B H43E 0.96
C43B H43F 0.96
C44B H44D 0.96
C44B H44E 0.96
C44B H44F 0.96
C45B H45D 0.96
C45B H45E 0.96
C45B H45F 0.96
C46B O20B 1.232(11)
C46B O19B 1.267(10)
C46B C47B 1.506(13)
C47B C50B 1.463(11)
C47B C49B 1.505(12)
C47B C48B 1.529(11)
C48B H48D 0.96
C48B H48E 0.96
C48B H48F 0.96
C49B H49D 0.96
C49B H49E 0.96
C49B H49F 0.96
C50B H50D 0.96
C50B H50E 0.96
C50B H50F 0.96
C51B O22B 1.229(10)
C51B O21B 1.230(11)
C51B C52B 1.543(11)
C52B C53B 1.468(11)
C52B C54B 1.483(11)
C52B C55B 1.476(11)
C53B H53D 0.96
C53B H53E 0.96
C53B H53F 0.96
C54B H54D 0.96
C54B H54E 0.96
C54B H54F 0.96
C55B H55D 0.96
C55B H55E 0.96
C55B H55F 0.96
C56B O24B 1.224(11)
C56B O23B 1.248(11)
C56B C57B 1.529(12)
C57B C58B 1.578(12)
C57B C59B 1.473(10)
C57B C60B 1.434(11)
C58B H58D 0.96
C58B H58E 0.96
C58B H58F 0.96
C59B H59D 0.96
C59B H59E 0.96
C59B H59F 0.96
C60B H60D 0.96
C60B H60E 0.96
C60B H60F 0.96
C61B O26B 1.249(9)
C61B O25B 1.270(10)
C61B C62B 1.519(10)
C62B C63B 1.497(9)
C62B C64B 1.511(9)
C62B C65B 1.530(9)
C63B H63D 0.96
C63B H63E 0.96
C63B H63F 0.96
C64B H64D 0.96
C64B H64E 0.96
C64B H64F 0.96
C65B H65D 0.96
C65B H65E 0.96
C65B H65F 0.96
C66B O28B 1.253(9)
C66B O27B 1.265(9)
C66B C67B 1.504(10)
C67B C69B 1.448(10)
C67B C70B 1.485(11)
C67B C68B 1.520(12)
C68B H68D 0.96
C68B H68E 0.96
C68B H68F 0.96
C69B H69D 0.96
C69B H69E 0.96
C69B H69F 0.96
C70B H70D 0.96
C70B H70E 0.96
C70B H70F 0.96
C71B O29B 1.240(8)
C71B O30B 1.257(8)
C71B C72B 1.532(9)
C72B C75B 1.513(9)
C72B C74B 1.511(10)
C72B C73B 1.513(10)
C73B H73D 0.96
C73B H73E 0.96
C73B H73F 0.96
C74B H74D 0.96
C74B H74E 0.96
C74B H74F 0.96
C75B H75D 0.96
C75B H75E 0.96
C75B H75F 0.96
C76B O31B 1.257(7)
C76B O32B 1.267(7)
C76B C77B 1.483(9)
C77B C78B 1.331(9)
C91B C92B 1.371(17)
C91B H91D 0.96
C91B H91E 0.96
C91B H91F 0.96
C92B C93B 1.293(17)
C92B H92C 0.97
C92B H92D 0.97
C93B N94B 1.334(13)
C93B H93C 0.97
C93B H93D 0.97
C95B N94B 1.335(13)
C95B C96B 1.341(17)
C95B H95C 0.97
C95B H95D 0.97
C96B C97B 1.347(17)
C96B H96C 0.97
C96B H96D 0.97
C97B H97D 0.96
C97B H97E 0.96
C97B H97F 0.96
Cr1A F8A 1.975(3)
Cr1A O1A 1.990(4)
Cr1A O30A 1.998(5)
Cr1A O32A 2.004(5)
Cr1A O3A 2.005(5)
Cr1A F1A 2.007(4)
Cr2A F1A 1.880(4)
Cr2A O2A 1.939(5)
Cr2A F2A 1.946(4)
Cr2A O4A 1.946(5)
Cr2A O5A 1.962(5)
Cr2A O7A 1.970(5)
Cr3A F2A 1.909(4)
Cr3A F3A 1.936(4)
Cr3A O6A 1.941(5)
Cr3A O8A 1.949(4)
Cr3A O9A 1.959(5)
Cr3A O11A 1.967(5)
Cr4A F3A 1.922(4)
Cr4A F4A 1.935(4)
Cr4A O12A 1.947(5)
Cr4A O15A 1.947(5)
Cr4A O10A 1.952(5)
Cr4A O13A 1.957(5)
Cr5A F5A 1.918(4)
Cr5A F4A 1.922(4)
Cr5A O14A 1.942(5)
Cr5A O19A 1.949(5)
Cr5A O16A 1.955(5)
Cr5A O17A 1.957(5)
Cr6A F6A 1.894(4)
Cr6A F5A 1.934(4)
Cr6A O18A 1.938(5)
Cr6A O23A 1.945(6)
Cr6A O21A 1.954(5)
Cr6A O20A 1.967(6)
Cr7A F7A 1.897(4)
Cr7A F6A 1.939(4)
Cr7A O25A 1.946(5)
Cr7A O22A 1.956(5)
Cr7A O27A 1.959(4)
Cr7A O24A 1.965(5)
Cr8A F8A 1.911(7)
Cr8A O29A 1.943(8)
Cr8A F7A 1.983(8)
Cr8A O28A 1.985(7)
Cr8A O31A 1.995(7)
Cr8A O26A 1.998(8)
Cr1B O30B 1.979(8)
Cr1B F8B 1.988(8)
Cr1B O1B 1.998(9)
Cr1B F1B 2.000(8)
Cr1B O32B 2.001(8)
Cr1B O3B 2.021(9)
Cr2B F1B 1.881(3)
Cr2B O4B 1.935(5)
Cr2B O2B 1.937(5)
Cr2B F2B 1.941(4)
Cr2B O5B 1.974(4)
Cr2B O7B 1.986(4)
Cr3B F2B 1.902(3)
Cr3B O6B 1.936(5)
Cr3B F3B 1.940(4)
Cr3B O9B 1.940(5)
Cr3B O8B 1.954(5)
Cr3B O11B 1.970(5)
Cr4B F3B 1.922(4)
Cr4B F4B 1.929(4)
Cr4B O13B 1.940(5)
Cr4B O10B 1.941(5)
Cr4B O15B 1.945(5)
Cr4B O12B 1.950(5)
Cr5B F5B 1.895(4)
Cr5B O14B 1.906(6)
Cr5B F4B 1.933(4)
Cr5B O19B 1.930(6)
Cr5B O17B 1.969(8)
Cr5B O16B 1.970(7)
Cr6B F6B 1.906(4)
Cr6B F5B 1.928(4)
Cr6B O20B 1.944(7)
Cr6B O18B 1.941(7)
Cr6B O23B 1.938(7)
Cr6B O21B 1.944(6)
Cr7B F7B 1.892(4)
Cr7B F6B 1.933(4)
Cr7B O25B 1.943(5)
Cr7B O27B 1.947(5)
Cr7B O22B 1.961(6)
Cr7B O24B 1.970(6)
Cr8B F8B 1.930(3)
Cr8B O29B 1.954(5)
Cr8B F7B 1.979(4)
Cr8B O31B 1.981(4)
Cr8B O26B 1.987(4)
Cr8B O28B 1.992(5)
Cu1C O2CA 1.715(13)
Cu1C O4C 1.953(15)
Cu1C N1CA 2.278(9)
Cu1C O7C 2.284(9)
Cu1C O7CA 2.660(14)
F7A Ni8A 1.979(10)
F8A Ni8A 1.956(9)
F1B Ni1B 1.991(8)
F8B Ni1B 1.987(8)
N94A H94A 0.97
N94A H94B 0.97
N94B H94C 0.97
N94B H94D 0.97
N1C O2C 1.165(14)
N1C O3C 1.490(18)
N2C O6C 1.221(15)
N2C O4C 1.235(19)
N2C O5C 1.258(15)
N1CA O1CA 1.23(2)
N1CA O2CA 1.34(2)
Ni8A O29A 1.949(10)
Ni8A O26A 1.953(10)
Ni8A O31A 1.970(9)
Ni8A O28A 2.008(9)
Ni1B O30B 1.988(8)
Ni1B O1B 1.998(8)
Ni1B O32B 2.004(9)
Ni1B O3B 2.018(9)
O1D C2D 1.11(3)
C1D C2D 1.28(3)
C1D H1D1 0.96
C1D H1D2 0.96
C1D H1D3 0.96
C2D C3D 1.42(3)
C3D H3D1 0.96
C3D H3D2 0.96
C3D H3D3 0.96
O1E C2E 1.26(2)
C1E C2E 1.40(2)
C1E H1E1 0.96
C1E H1E2 0.96
C1E H1E3 0.96
C2E C3E 1.42(2)
C3E H3E1 0.96
C3E H3E2 0.96
C3E H3E3 0.96
O1F C2F 1.43(3)
C1F C2F 1.37(3)
C1F H1F1 0.96
C1F H1F2 0.96
C1F H1F3 0.96
C2F C3F 1.46(3)
C3F H3F1 0.96
C3F H3F2 0.96
C3F H3F3 0.96
O1FA C2FA 1.23(3)
C1FA C2FA 1.44(3)
C1FA H1F4 0.96
C1FA H1F5 0.96
C1FA H1F6 0.96
C1G C2G 1.493(11)
C1G H1G1 0.96
C1G H1G2 0.96
C1G H1G3 0.96
O1G C2G 1.200(9)
C2G C3G 1.470(12)
C3G H3G1 0.96
C3G H3G2 0.96
C3G H3G3 0.96
O1H C2H 1.25(4)
C1H C2H 1.34(4)
C1H H1H1 0.96
C1H H1H2 0.96
C1H H1H3 0.96
C2H C3H 1.51(5)
C3H H3H1 0.96
C3H H3H2 0.96
C3H H3H3 0.96
O1HA C2HA 1.13(7)
C2HA C3HA 1.63(7)
C3HA H3H4 0.96
C3HA H3H5 0.96
C3HA H3H6 0.96
O1IA C2IA 1.246(18)
C1IA C2IA 1.49(2)
C1IA H1I1 0.96
C1IA H1I2 0.96
C1IA H1I3 0.96
C2IA C3IA 1.56(2)
C3IA H3I1 0.96
C3IA H3I2 0.96
C3IA H3I3 0.96
O1I C2I 1.260(16)
O1J C2J 1.25(2)
C1J C2J 1.46(2)
C1J H1J1 0.96
C1J H1J2 0.96
C1J H1J3 0.96
C2J C3J 1.56(3)
C3J H3J1 0.96
C3J H3J2 0.96
C3J H3J3 0.96
O1JA C2JA 1.09(3)
C2JA C3JA 1.48(3)
C3JA H3J4 0.96
C3JA H3J5 0.96
C3JA H3J6 0.96
